data_7108062
loop_
_publ_author_name
'Philip C. Andrews'
'Madleen Busse'
'Peter C. Junk'
'Craig M. Forsyth'
'Roshani Peiris'

_publ_section_title
;
 Sulfonato-encapsulated bismuth(III) oxido-clusters from Bi2O3 in water
 under mild conditions
;
_journal_name_full Chem.Commun.
_journal_page_first 7583
_journal_paper_doi 10.1039/c2cc33495j
_journal_volume 48
_journal_year 2012
_chemical_formula_sum 'C224 H274 Bi38 O131 S24'
_chemical_formula_weight 13773.11
_chemical_name_systematic
;
?
;
_space_group_IT_number 14
_symmetry_cell_setting monoclinic
_symmetry_space_group_name_Hall '-P 2yn'
_symmetry_space_group_name_H-M 'P 1 21/n 1'
_atom_sites_solution_hydrogens geom
_atom_sites_solution_primary direct
_atom_sites_solution_secondary difmap
_audit_creation_method SHELXL-97
_cell_angle_alpha 90.00
_cell_angle_beta 91.452(2)
_cell_angle_gamma 90.00
_cell_formula_units_Z 2
_cell_length_a 22.5150(12)
_cell_length_b 24.2440(4)
_cell_length_c 31.4000(6)
_cell_measurement_reflns_used 99637
_cell_measurement_temperature 100(2)
_cell_measurement_theta_max 26.40
_cell_measurement_theta_min 1.38
_cell_volume 17134.3(10)
_computing_cell_refinement XDS
_computing_data_collection BlueIce
_computing_data_reduction XDS
_computing_structure_refinement 'SHELXL-97 (Sheldrick, 1997)'
_computing_structure_solution 'SHELXS-97 (Sheldrick, 1997)'
_diffrn_ambient_temperature 100(2)
_diffrn_measured_fraction_theta_full 0.984
_diffrn_measured_fraction_theta_max 0.960
_diffrn_measurement_device_type 'ADSC Quantum 210r CCD'
_diffrn_measurement_method '\f scan'
_diffrn_radiation_monochromator silicon
_diffrn_radiation_source 'MX1 beamline, Australian Synchrotron'
_diffrn_radiation_type synchrotron
_diffrn_radiation_wavelength 0.71070
_diffrn_reflns_av_R_equivalents 0.0431
_diffrn_reflns_av_sigmaI/netI 0.0395
_diffrn_reflns_limit_h_max 27
_diffrn_reflns_limit_h_min -27
_diffrn_reflns_limit_k_max 28
_diffrn_reflns_limit_k_min -29
_diffrn_reflns_limit_l_max 37
_diffrn_reflns_limit_l_min -38
_diffrn_reflns_number 122277
_diffrn_reflns_theta_full 25.00
_diffrn_reflns_theta_max 26.44
_diffrn_reflns_theta_min 1.38
_diffrn_standards_number 0
_exptl_absorpt_coefficient_mu 19.658
_exptl_absorpt_correction_type none
_exptl_crystal_colour colourless
_exptl_crystal_density_diffrn 2.670
_exptl_crystal_density_method 'not measured'
_exptl_crystal_description prism
_exptl_crystal_F_000 12408
_exptl_crystal_size_max 0.02
_exptl_crystal_size_mid 0.02
_exptl_crystal_size_min 0.01
_refine_diff_density_max 6.346
_refine_diff_density_min -5.552
_refine_diff_density_rms 0.253
_refine_ls_extinction_method none
_refine_ls_goodness_of_fit_ref 1.018
_refine_ls_hydrogen_treatment constr
_refine_ls_matrix_type fullcycle
_refine_ls_number_parameters 1922
_refine_ls_number_reflns 33883
_refine_ls_number_restraints 178
_refine_ls_restrained_S_all 1.018
_refine_ls_R_factor_all 0.0553
_refine_ls_R_factor_gt 0.0492
_refine_ls_shift/su_max 0.006
_refine_ls_shift/su_mean 0.000
_refine_ls_structure_factor_coef Fsqd
_refine_ls_weighting_details 'calc w=1/[\s^2^(Fo^2^)+(0.0685P)^2^+288.1185P] where P=(Fo^2^+2Fc^2^)/3'
_refine_ls_weighting_scheme calc
_refine_ls_wR_factor_gt 0.1307
_refine_ls_wR_factor_ref 0.1347
_reflns_number_gt 29917
_reflns_number_total 33883
_reflns_threshold_expression >2sigma(I)
_cod_data_source_file c2cc33495j.txt
_cod_data_source_block mb529
_cod_original_sg_symbol_H-M 'P 21/n'
_cod_database_code 7108062

loop_
_symmetry_equiv_pos_as_xyz
'x, y, z'
'-x+1/2, y+1/2, -z+1/2'
'-x, -y, -z'
'x-1/2, -y-1/2, z-1/2'

loop_
_atom_site_label
_atom_site_type_symbol
_atom_site_fract_x
_atom_site_fract_y
_atom_site_fract_z
_atom_site_U_iso_or_equiv
_atom_site_adp_type
_atom_site_occupancy
_atom_site_symmetry_multiplicity
_atom_site_calc_flag
_atom_site_refinement_flags
_atom_site_disorder_assembly
_atom_site_disorder_group
Bi1 Bi 0.60077(3) 0.46982(2) -0.035577(16) 0.062 Uani 1 1 d . . .
Bi2 Bi 0.55131(2) 0.587664(18) 0.025200(12) 0.039 Uani 1 1 d . . .
Bi3 Bi 0.53020(2) 0.45079(2) 0.070424(16) 0.049 Uani 1 1 d . . .
Bi4 Bi 0.693722(19) 0.513431(18) 0.062701(14) 0.040 Uani 1 1 d . A .
Bi5 Bi 0.679312(17) 0.389303(17) 0.123053(12) 0.033 Uani 1 1 d . . .
Bi6 Bi 0.749648(17) 0.395790(17) 0.011487(12) 0.034 Uani 1 1 d . . .
Bi7 Bi 0.758733(18) 0.536738(18) -0.049668(12) 0.036 Uani 1 1 d . . .
Bi8 Bi 0.63614(3) 0.60871(3) -0.07964(2) 0.026 Uani 0.50 1 d P A .
Bi9 Bi 0.704906(17) 0.663971(16) 0.015971(12) 0.034 Uani 1 1 d . . .
Bi10 Bi 0.569382(18) 0.741761(16) -0.035008(12) 0.033 Uani 1 1 d . . .
Bi11 Bi 0.41998(2) 0.679824(18) -0.015219(13) 0.047 Uani 1 1 d . . .
Bi12 Bi 0.492978(18) 0.733406(16) 0.076116(12) 0.033 Uani 1 1 d . A .
Bi13 Bi 0.335592(18) 0.667773(16) 0.081009(12) 0.034 Uani 1 1 d . A .
Bi14 Bi 0.330947(18) 0.532507(17) 0.143761(12) 0.033 Uani 1 1 d . . .
Bi15 Bi 0.489113(19) 0.576290(17) 0.136811(11) 0.035 Uani 1 1 d . A .
Bi16 Bi 0.461963(18) 0.442824(17) 0.184759(12) 0.035 Uani 1 1 d . A .
Bi17 Bi 0.528464(18) 0.316871(16) 0.130447(11) 0.032 Uani 1 1 d . . .
Bi18 Bi 0.619408(19) 0.515216(17) 0.180274(11) 0.035 Uani 1 1 d . . .
Bi19 Bi 0.623990(19) 0.657135(16) 0.123032(12) 0.035 Uani 1 1 d . . .
Bi20 Bi 0.60863(5) 0.62131(4) -0.08705(3) 0.042 Uani 0.50 1 d P . .
S1 S 0.86504(14) 0.48774(15) 0.02915(10) 0.049 Uani 1 1 d . . .
S2 S 0.75454(17) 0.5757(2) 0.17990(12) 0.072 Uani 1 1 d . . .
S3 S 0.60906(13) 0.36417(12) 0.21726(8) 0.040 Uani 1 1 d . . .
S4 S 0.40260(13) 0.24672(13) 0.14170(9) 0.043 Uani 1 1 d . . .
S5 S 0.31671(14) 0.41991(12) 0.20557(9) 0.042 Uani 1 1 d . . .
S6 S 0.41969(17) 0.74975(14) 0.17749(10) 0.054 Uani 1 1 d . . .
S7 S 0.65775(13) 0.77781(12) 0.07069(9) 0.040 Uani 1 1 d . . .
S8 S 0.79377(13) 0.39860(13) -0.10891(9) 0.040 Uani 1 1 d . . .
S9 S 0.7605(4) 0.2651(4) 0.0640(3) 0.054 Uani 0.50 1 d P A 1
S9' S 0.7481(4) 0.2598(4) 0.0698(3) 0.056 Uani 0.50 1 d P B 2
S10 S 0.5224(4) 0.5355(3) 0.2622(2) 0.047 Uani 0.50 1 d P C 1
S10' S 0.5154(6) 0.5495(4) 0.2610(3) 0.072 Uani 0.50 1 d P D 2
S11 S 0.463(13) 0.838(9) 0.002(7) 0.051 Uani 0.50 1 d P E 1
S11' S 0.463(13) 0.839(9) 0.002(7) 0.051 Uani 0.50 1 d P E 2
S12 S 0.8152(4) 0.7091(4) -0.0469(2) 0.033 Uani 0.50 1 d P F 1
S12' S 0.8176(9) 0.7054(8) -0.0496(7) 0.109 Uani 0.50 1 d P F 2
O1 O 0.5000 0.5000 0.0000 0.065 Uani 1 2 d S . .
O2 O 0.6078(3) 0.5112(3) 0.0365(2) 0.031 Uani 1 1 d . . .
O3 O 0.5686(3) 0.5616(3) -0.04799(19) 0.029 Uani 1 1 d . . .
O4 O 0.4905(3) 0.5470(3) 0.0745(2) 0.028 Uani 1 1 d . . .
O5 O 0.6504(3) 0.4735(3) 0.1254(2) 0.036 Uani 1 1 d . A .
O6 O 0.6953(3) 0.4234(3) 0.0625(2) 0.032 Uani 1 1 d . A .
O7 O 0.7205(3) 0.4778(3) -0.0051(2) 0.041 Uani 1 1 d . A .
O8 O 0.6783(3) 0.5191(3) -0.0860(2) 0.039 Uani 1 1 d . . .
O9 O 0.6999(4) 0.5878(4) -0.0180(4) 0.077 Uani 1 1 d . A .
O10 O 0.6230(3) 0.6710(3) -0.0254(2) 0.033 Uani 1 1 d . A .
O11 O 0.6495(3) 0.6246(3) 0.0621(2) 0.035 Uani 1 1 d . . .
O12 O 0.5350(3) 0.6597(3) 0.0973(2) 0.034 Uani 1 1 d . A .
O13 O 0.5118(3) 0.7079(3) 0.0121(2) 0.031 Uani 1 1 d . A .
O14 O 0.4197(3) 0.6825(3) 0.0560(2) 0.033 Uani 1 1 d . A .
O15 O 0.3302(3) 0.6329(3) 0.0183(2) 0.034 Uani 1 1 d . . .
O16 O 0.3705(3) 0.5897(3) 0.1017(2) 0.038 Uani 1 1 d . . .
O17 O 0.4182(3) 0.5017(3) 0.1445(2) 0.033 Uani 1 1 d . . .
O18 O 0.5308(3) 0.4949(3) 0.1591(2) 0.035 Uani 1 1 d . A .
O19 O 0.4757(3) 0.3936(3) 0.1294(2) 0.032 Uani 1 1 d . . .
O20 O 0.5923(3) 0.3674(3) 0.0981(2) 0.032 Uani 1 1 d . . .
O21 O 0.5915(3) 0.5774(3) 0.1356(2) 0.038 Uani 1 1 d . A .
O100 O 0.5147(6) 0.6870(4) -0.0699(3) 0.082 Uani 1 1 d . . .
O22 O 0.4541(4) 0.6000(3) -0.0114(2) 0.037 Uani 1 1 d . . .
O23 O 0.7855(4) 0.4349(4) 0.1411(3) 0.053 Uani 1 1 d . . .
O24 O 0.7841(4) 0.6129(5) 0.0590(4) 0.074 Uani 1 1 d . . .
O25 O 0.3068(5) 0.7578(4) 0.0354(3) 0.060 Uani 1 1 d . . .
O26 O 0.3857(4) 0.5993(4) 0.1967(3) 0.049 Uani 1 1 d . . .
O27 O 0.5903(6) 0.2388(4) 0.0926(3) 0.071 Uani 1 1 d . . .
O28 O 0.5627(7) 0.6737(6) 0.1930(3) 0.104 Uani 1 1 d . . .
O29 O 0.7465(5) 0.6127(4) -0.1050(3) 0.064 Uani 1 1 d . A .
O30 O 0.8544(4) 0.4571(5) -0.0099(3) 0.059 Uani 1 1 d . . .
O31 O 0.8220(3) 0.4705(4) 0.0615(3) 0.046 Uani 1 1 d . . .
O32 O 0.8613(5) 0.5476(4) 0.0216(4) 0.067 Uani 1 1 d . . .
O33 O 0.7481(5) 0.5182(5) 0.1934(4) 0.085 Uani 1 1 d . . .
O34 O 0.6984(5) 0.6033(5) 0.1835(4) 0.086 Uani 1 1 d . . .
O35 O 0.7768(8) 0.5768(10) 0.1386(4) 0.148 Uani 1 1 d . . .
O36 O 0.5456(4) 0.3703(4) 0.2077(3) 0.048 Uani 1 1 d . A .
O37 O 0.6338(4) 0.3166(3) 0.1955(3) 0.045 Uani 1 1 d . . .
O38 O 0.6407(4) 0.4148(4) 0.2056(3) 0.051 Uani 1 1 d . . .
O39 O 0.4312(4) 0.2862(4) 0.1712(3) 0.053 Uani 1 1 d . . .
O40 O 0.3663(4) 0.2749(4) 0.1091(3) 0.050 Uani 1 1 d . . .
O41 O 0.4456(4) 0.2116(4) 0.1217(3) 0.050 Uani 1 1 d . . .
O42 O 0.3578(4) 0.3946(4) 0.1770(3) 0.048 Uani 1 1 d . . .
O43 O 0.3430(4) 0.4709(3) 0.2226(2) 0.047 Uani 1 1 d . . .
O44 O 0.2593(4) 0.4298(4) 0.1845(3) 0.050 Uani 1 1 d . . .
O45 O 0.4022(4) 0.7336(4) 0.1341(3) 0.054 Uani 1 1 d . . .
O46 O 0.4848(5) 0.7577(5) 0.1798(4) 0.085 Uani 1 1 d . . .
O47 O 0.3980(7) 0.7104(5) 0.2082(3) 0.095 Uani 1 1 d . . .
O48 O 0.6029(4) 0.7608(3) 0.0907(3) 0.044 Uani 1 1 d . A .
O49 O 0.6505(4) 0.7752(3) 0.0247(2) 0.045 Uani 1 1 d . . .
O50 O 0.7072(4) 0.7449(4) 0.0865(3) 0.046 Uani 1 1 d . . .
O51 O 0.7959(4) 0.4586(4) -0.1056(3) 0.047 Uani 1 1 d . . .
O52 O 0.7780(4) 0.3735(4) -0.0680(3) 0.049 Uani 1 1 d . . .
O53 O 0.7530(4) 0.3798(4) -0.1424(3) 0.045 Uani 1 1 d . . .
O54 O 0.7451(10) 0.3209(8) 0.0773(6) 0.057 Uani 0.50 1 d P A 1
O55 O 0.7803(10) 0.2657(10) 0.0203(7) 0.069 Uani 0.50 1 d P A 1
O56 O 0.7113(8) 0.2271(8) 0.0695(7) 0.053 Uani 0.50 1 d P A 1
O54' O 0.7251(10) 0.3171(9) 0.0686(6) 0.053 Uani 0.50 1 d P B 2
O55' O 0.7849(12) 0.2489(12) 0.0338(6) 0.088 Uani 0.50 1 d P B 2
O56' O 0.6969(13) 0.2198(11) 0.0768(10) 0.089 Uani 0.50 1 d P B 2
O57 O 0.5479(10) 0.4858(13) 0.2535(8) 0.058 Uani 0.50 1 d P C 1
O58 O 0.5632(10) 0.5766(9) 0.2469(7) 0.068 Uani 0.50 1 d P C 1
O59 O 0.4618(10) 0.5407(9) 0.2420(5) 0.064 Uani 0.50 1 d P C 1
O58' O 0.5418(10) 0.5859(8) 0.2289(6) 0.059 Uani 0.50 1 d P D 2
O57' O 0.5328(17) 0.4855(13) 0.2523(10) 0.100 Uani 0.50 1 d P D 2
O59' O 0.4546(10) 0.5534(14) 0.2639(8) 0.095 Uani 0.50 1 d P D 2
O60 O 0.4712(7) 0.8357(6) -0.0431(3) 0.105 Uani 1 1 d . . .
O61 O 0.5190(5) 0.8278(4) 0.0258(4) 0.064 Uani 1 1 d . . .
O62 O 0.4176(4) 0.8003(4) 0.0158(3) 0.057 Uani 1 1 d . . .
O63 O 0.7688(13) 0.7399(13) -0.0379(10) 0.095 Uani 0.50 1 d P F 1
O64 O 0.8212(11) 0.6976(12) -0.0945(8) 0.077 Uani 0.50 1 d P F 1
O64' O 0.7960(9) 0.7072(8) -0.0918(6) 0.053 Uani 0.50 1 d P F 2
O63' O 0.7796(12) 0.7480(10) -0.0240(7) 0.065 Uani 0.50 1 d P F 2
O65 O 0.8137(4) 0.6530(4) -0.0269(3) 0.054 Uani 1 1 d . . .
C1 C 0.9366(5) 0.4721(5) 0.0504(4) 0.047 Uani 1 1 d . . .
C2 C 0.9763(6) 0.4371(6) 0.0290(4) 0.054 Uani 1 1 d . . .
C3 C 1.0298(6) 0.4221(6) 0.0503(5) 0.059 Uani 1 1 d . . .
H3 H 1.0572 0.3985 0.0366 0.071 Uiso 1 1 calc R . .
C4 C 1.0429(6) 0.4414(8) 0.0912(6) 0.075 Uani 1 1 d . . .
C5 C 1.0059(6) 0.4799(7) 0.1094(5) 0.069 Uani 1 1 d . . .
H5 H 1.0177 0.4966 0.1356 0.082 Uiso 1 1 calc R . .
C6 C 0.9526(6) 0.4945(6) 0.0905(5) 0.056 Uani 1 1 d . . .
C7 C 0.9664(7) 0.4152(7) -0.0159(5) 0.069 Uani 1 1 d . . .
H7A H 1.0003 0.3922 -0.0237 0.103 Uiso 1 1 calc R . .
H7B H 0.9625 0.4461 -0.0359 0.103 Uiso 1 1 calc R . .
H7C H 0.9300 0.3930 -0.0172 0.103 Uiso 1 1 calc R . .
C8 C 1.1003(7) 0.4215(10) 0.1134(7) 0.102 Uani 1 1 d . . .
H8A H 1.1033 0.4374 0.1421 0.153 Uiso 1 1 calc R . .
H8B H 1.1344 0.4333 0.0969 0.153 Uiso 1 1 calc R . .
H8C H 1.0998 0.3812 0.1154 0.153 Uiso 1 1 calc R . .
C9 C 0.9138(7) 0.5385(8) 0.1125(5) 0.075 Uani 1 1 d . . .
H9A H 0.8787 0.5465 0.0945 0.112 Uiso 1 1 calc R . .
H9B H 0.9370 0.5724 0.1168 0.112 Uiso 1 1 calc R . .
H9C H 0.9014 0.5245 0.1402 0.112 Uiso 1 1 calc R . .
C11 C 0.8059(5) 0.6094(6) 0.2155(4) 0.049 Uani 1 1 d . . .
C12 C 0.8439(8) 0.5780(7) 0.2402(6) 0.074 Uani 1 1 d . . .
C13 C 0.8846(7) 0.6056(8) 0.2660(6) 0.082 Uani 1 1 d . . .
H13 H 0.9112 0.5849 0.2836 0.099 Uiso 1 1 calc R . .
C14 C 0.8878(6) 0.6625(7) 0.2671(5) 0.067 Uani 1 1 d . . .
C15 C 0.8507(7) 0.6925(7) 0.2420(5) 0.068 Uani 1 1 d . . .
H15 H 0.8527 0.7316 0.2429 0.081 Uiso 1 1 calc R . .
C16 C 0.8095(8) 0.6670(7) 0.2146(5) 0.069 Uani 1 1 d . . .
C17 C 0.8467(13) 0.5154(9) 0.2392(10) 0.149 Uani 1 1 d . . .
H17A H 0.8785 0.5026 0.2587 0.224 Uiso 1 1 calc R . .
H17B H 0.8547 0.5030 0.2102 0.224 Uiso 1 1 calc R . .
H17C H 0.8086 0.5002 0.2481 0.224 Uiso 1 1 calc R . .
C18 C 0.9332(8) 0.6921(8) 0.2952(7) 0.102 Uani 1 1 d . . .
H18A H 0.9292 0.7321 0.2912 0.153 Uiso 1 1 calc R . .
H18B H 0.9733 0.6806 0.2875 0.153 Uiso 1 1 calc R . .
H18C H 0.9267 0.6829 0.3251 0.153 Uiso 1 1 calc R . .
C19 C 0.7687(13) 0.7048(10) 0.1893(11) 0.162 Uani 1 1 d . . .
H19A H 0.7814 0.7431 0.1935 0.242 Uiso 1 1 calc R . .
H19B H 0.7279 0.7005 0.1990 0.242 Uiso 1 1 calc R . .
H19C H 0.7702 0.6954 0.1590 0.242 Uiso 1 1 calc R . .
C21 C 0.6183(5) 0.3561(5) 0.2734(3) 0.041 Uani 1 1 d . A .
C22 C 0.5702(6) 0.3439(7) 0.2997(4) 0.058 Uani 1 1 d . . .
C23 C 0.5821(8) 0.3369(9) 0.3435(5) 0.086 Uani 1 1 d . A .
H23 H 0.5502 0.3301 0.3620 0.103 Uiso 1 1 calc R . .
C24 C 0.6404(8) 0.3399(11) 0.3603(5) 0.101 Uani 1 1 d . . .
C25 C 0.6857(7) 0.3521(9) 0.3336(4) 0.081 Uani 1 1 d . A .
H25 H 0.7248 0.3558 0.3454 0.097 Uiso 1 1 calc R . .
C26 C 0.6766(6) 0.3594(7) 0.2899(4) 0.059 Uani 1 1 d . . .
C27 C 0.5060(7) 0.3375(9) 0.2846(5) 0.081 Uani 1 1 d . A .
H27A H 0.5033 0.3421 0.2536 0.121 Uiso 1 1 calc R . .
H27B H 0.4816 0.3655 0.2982 0.121 Uiso 1 1 calc R . .
H27C H 0.4917 0.3007 0.2922 0.121 Uiso 1 1 calc R . .
C28 C 0.6539(11) 0.3297(15) 0.4066(5) 0.166 Uani 1 1 d . A .
H28A H 0.6168 0.3232 0.4215 0.249 Uiso 1 1 calc R . .
H28B H 0.6742 0.3619 0.4190 0.249 Uiso 1 1 calc R . .
H28C H 0.6797 0.2973 0.4097 0.249 Uiso 1 1 calc R . .
C29 C 0.7312(6) 0.3700(8) 0.2623(5) 0.071 Uani 1 1 d . A .
H29A H 0.7671 0.3715 0.2805 0.106 Uiso 1 1 calc R . .
H29B H 0.7262 0.4052 0.2472 0.106 Uiso 1 1 calc R . .
H29C H 0.7349 0.3401 0.2415 0.106 Uiso 1 1 calc R . .
C31 C 0.3536(5) 0.2047(5) 0.1710(4) 0.043 Uani 1 1 d . A .
C32 C 0.3119(6) 0.1736(5) 0.1483(4) 0.044 Uani 1 1 d . . .
C33 C 0.2720(6) 0.1413(5) 0.1712(4) 0.053 Uani 1 1 d . A .
H33 H 0.2429 0.1206 0.1556 0.063 Uiso 1 1 calc R . .
C34 C 0.2726(6) 0.1378(5) 0.2145(4) 0.049 Uani 1 1 d . . .
C35 C 0.3166(6) 0.1678(5) 0.2360(4) 0.051 Uani 1 1 d . A .
H35 H 0.3187 0.1650 0.2661 0.061 Uiso 1 1 calc R . .
C36 C 0.3578(5) 0.2018(5) 0.2164(4) 0.046 Uani 1 1 d . . .
C37 C 0.3061(7) 0.1732(6) 0.1000(4) 0.058 Uani 1 1 d . A .
H37A H 0.2733 0.1489 0.0912 0.087 Uiso 1 1 calc R . .
H37B H 0.3431 0.1597 0.0880 0.087 Uiso 1 1 calc R . .
H37C H 0.2981 0.2107 0.0897 0.087 Uiso 1 1 calc R . .
C38 C 0.2272(7) 0.1048(7) 0.2382(5) 0.072 Uani 1 1 d . A .
H38A H 0.2352 0.1080 0.2690 0.108 Uiso 1 1 calc R . .
H38B H 0.2294 0.0660 0.2297 0.108 Uiso 1 1 calc R . .
H38C H 0.1873 0.1191 0.2314 0.108 Uiso 1 1 calc R . .
C39 C 0.4019(6) 0.2321(6) 0.2437(4) 0.057 Uani 1 1 d . A .
H39A H 0.4280 0.2538 0.2257 0.086 Uiso 1 1 calc R . .
H39B H 0.4258 0.2056 0.2604 0.086 Uiso 1 1 calc R . .
H39C H 0.3811 0.2567 0.2630 0.086 Uiso 1 1 calc R . .
C41 C 0.3058(5) 0.3730(5) 0.2483(3) 0.039 Uani 1 1 d . . .
C42 C 0.2724(6) 0.3246(5) 0.2381(4) 0.049 Uani 1 1 d . A .
C43 C 0.2605(6) 0.2898(6) 0.2727(4) 0.055 Uani 1 1 d . . .
H43 H 0.2376 0.2575 0.2676 0.066 Uiso 1 1 calc R A .
C44 C 0.2807(7) 0.3007(7) 0.3138(5) 0.065 Uani 1 1 d . A .
C45 C 0.3151(8) 0.3457(7) 0.3210(4) 0.069 Uani 1 1 d . . .
H45 H 0.3313 0.3514 0.3489 0.082 Uiso 1 1 calc R A .
C46 C 0.3281(7) 0.3846(6) 0.2893(4) 0.056 Uani 1 1 d . A .
C47 C 0.2510(6) 0.3087(5) 0.1954(4) 0.051 Uani 1 1 d . . .
H47A H 0.2624 0.3371 0.1748 0.076 Uiso 1 1 calc R A .
H47B H 0.2077 0.3052 0.1952 0.076 Uiso 1 1 calc R . .
H47C H 0.2687 0.2734 0.1875 0.076 Uiso 1 1 calc R . .
C48 C 0.2653(11) 0.2596(8) 0.3487(5) 0.098 Uani 1 1 d . . .
H48A H 0.2407 0.2300 0.3365 0.147 Uiso 1 1 calc R A .
H48B H 0.2434 0.2786 0.3710 0.147 Uiso 1 1 calc R . .
H48C H 0.3020 0.2439 0.3611 0.147 Uiso 1 1 calc R . .
C49 C 0.3650(9) 0.4318(7) 0.3013(5) 0.080 Uani 1 1 d . . .
H49A H 0.3749 0.4301 0.3318 0.120 Uiso 1 1 calc R A .
H49B H 0.3433 0.4660 0.2949 0.120 Uiso 1 1 calc R . .
H49C H 0.4017 0.4310 0.2851 0.120 Uiso 1 1 calc R . .
C51 C 0.3890(6) 0.8152(5) 0.1903(4) 0.050 Uani 1 1 d . . .
C52 C 0.3692(9) 0.8521(6) 0.1570(5) 0.071 Uani 1 1 d . A .
C53 C 0.3442(9) 0.9014(7) 0.1693(5) 0.076 Uani 1 1 d . . .
H53 H 0.3306 0.9261 0.1476 0.091 Uiso 1 1 calc R A .
C54 C 0.3377(6) 0.9167(6) 0.2111(5) 0.058 Uani 1 1 d . A .
C55 C 0.3602(6) 0.8816(5) 0.2425(4) 0.049 Uani 1 1 d . . .
H55 H 0.3585 0.8925 0.2715 0.059 Uiso 1 1 calc R A .
C56 C 0.3853(6) 0.8305(5) 0.2325(4) 0.047 Uani 1 1 d . A .
C57 C 0.3764(15) 0.8405(9) 0.1100(5) 0.154 Uani 1 1 d . . .
H57A H 0.3949 0.8043 0.1065 0.231 Uiso 1 1 calc R A .
H57B H 0.4015 0.8690 0.0977 0.231 Uiso 1 1 calc R . .
H57C H 0.3373 0.8408 0.0956 0.231 Uiso 1 1 calc R . .
C58 C 0.3099(7) 0.9725(6) 0.2218(5) 0.065 Uani 1 1 d . . .
H58A H 0.3090 0.9770 0.2528 0.098 Uiso 1 1 calc R A .
H58B H 0.2692 0.9741 0.2099 0.098 Uiso 1 1 calc R . .
H58C H 0.3335 1.0022 0.2095 0.098 Uiso 1 1 calc R . .
C59 C 0.4075(7) 0.7944(7) 0.2693(4) 0.067 Uani 1 1 d . . .
H59A H 0.4003 0.8132 0.2964 0.101 Uiso 1 1 calc R A .
H59B H 0.4502 0.7878 0.2667 0.101 Uiso 1 1 calc R . .
H59C H 0.3863 0.7591 0.2686 0.101 Uiso 1 1 calc R . .
C61 C 0.6721(5) 0.8471(5) 0.0858(4) 0.046 Uani 1 1 d . A .
C62 C 0.7003(9) 0.8836(6) 0.0581(5) 0.073 Uani 1 1 d . . .
C63 C 0.7108(10) 0.9367(7) 0.0729(7) 0.100 Uani 1 1 d . A .
H63 H 0.7316 0.9616 0.0553 0.120 Uiso 1 1 calc R . .
C64 C 0.6921(11) 0.9549(7) 0.1124(7) 0.097 Uani 1 1 d . . .
C65 C 0.6664(7) 0.9181(6) 0.1393(6) 0.071 Uani 1 1 d . A .
H65 H 0.6557 0.9300 0.1668 0.085 Uiso 1 1 calc R . .
C66 C 0.6555(6) 0.8639(6) 0.1276(4) 0.054 Uani 1 1 d . . .
C67 C 0.7224(11) 0.8661(11) 0.0162(6) 0.120 Uani 1 1 d . A .
H67A H 0.7392 0.8980 0.0015 0.180 Uiso 1 1 calc R . .
H67B H 0.6894 0.8509 -0.0011 0.180 Uiso 1 1 calc R . .
H67C H 0.7531 0.8379 0.0203 0.180 Uiso 1 1 calc R . .
C68 C 0.7041(17) 1.0156(9) 0.1249(12) 0.202 Uani 1 1 d . A .
H68A H 0.7235 1.0345 0.1014 0.303 Uiso 1 1 calc R . .
H68B H 0.7301 1.0168 0.1504 0.303 Uiso 1 1 calc R . .
H68C H 0.6664 1.0340 0.1307 0.303 Uiso 1 1 calc R . .
C69 C 0.6296(7) 0.8269(7) 0.1609(4) 0.063 Uani 1 1 d . A .
H69A H 0.6253 0.7895 0.1495 0.095 Uiso 1 1 calc R . .
H69B H 0.5906 0.8410 0.1688 0.095 Uiso 1 1 calc R . .
H69C H 0.6561 0.8262 0.1862 0.095 Uiso 1 1 calc R . .
C71 C 0.8661(6) 0.3746(5) -0.1214(4) 0.044 Uani 1 1 d . A .
C72 C 0.8917(6) 0.3999(6) -0.1574(5) 0.056 Uani 1 1 d . . .
C73 C 0.9480(6) 0.3805(7) -0.1688(5) 0.063 Uani 1 1 d . A .
H73 H 0.9663 0.3967 -0.1927 0.076 Uiso 1 1 calc R . .
C74 C 0.9770(6) 0.3402(6) -0.1476(4) 0.054 Uani 1 1 d . . .
C75 C 0.9501(6) 0.3146(6) -0.1131(5) 0.060 Uani 1 1 d . A .
H75 H 0.9702 0.2857 -0.0984 0.073 Uiso 1 1 calc R . .
C76 C 0.8925(6) 0.3315(6) -0.0999(4) 0.051 Uani 1 1 d . . .
C77 C 0.8625(7) 0.4441(6) -0.1836(5) 0.064 Uani 1 1 d . A .
H77A H 0.8889 0.4553 -0.2064 0.096 Uiso 1 1 calc R . .
H77B H 0.8542 0.4760 -0.1655 0.096 Uiso 1 1 calc R . .
H77C H 0.8251 0.4300 -0.1961 0.096 Uiso 1 1 calc R . .
C78 C 1.0377(7) 0.3209(9) -0.1615(6) 0.087 Uani 1 1 d . A .
H78A H 1.0519 0.2914 -0.1426 0.131 Uiso 1 1 calc R . .
H78B H 1.0656 0.3519 -0.1601 0.131 Uiso 1 1 calc R . .
H78C H 1.0346 0.3071 -0.1908 0.131 Uiso 1 1 calc R . .
C79 C 0.8684(7) 0.2996(7) -0.0616(5) 0.074 Uani 1 1 d . A .
H79A H 0.8965 0.2705 -0.0532 0.111 Uiso 1 1 calc R . .
H79B H 0.8300 0.2829 -0.0696 0.111 Uiso 1 1 calc R . .
H79C H 0.8632 0.3250 -0.0377 0.111 Uiso 1 1 calc R . .
C81 C 0.8210(11) 0.2451(12) 0.0988(9) 0.126 Uiso 0.50 1 d PGDU A 1
C82 C 0.8719(12) 0.2775(10) 0.0992(9) 0.115 Uiso 0.50 1 d PGDU A 1
C83 C 0.9212(11) 0.2620(11) 0.1239(9) 0.129 Uiso 0.50 1 d PGDU A 1
H83 H 0.9561 0.2842 0.1242 0.154 Uiso 0.50 1 calc PR A 1
C84 C 0.9196(11) 0.2141(12) 0.1482(9) 0.146 Uiso 0.50 1 d PGDU A 1
C85 C 0.8687(13) 0.1817(10) 0.1478(9) 0.155 Uiso 0.50 1 d PGDU A 1
H85 H 0.8676 0.1490 0.1644 0.186 Uiso 0.50 1 calc PR A 1
C86 C 0.8194(12) 0.1972(11) 0.1231(10) 0.151 Uiso 0.50 1 d PGDU A 1
C87 C 0.8736(19) 0.3315(14) 0.0736(13) 0.102 Uiso 0.50 1 d PDU A 1
H87A H 0.9133 0.3480 0.0765 0.153 Uiso 0.50 1 calc PR A 1
H87B H 0.8440 0.3572 0.0844 0.153 Uiso 0.50 1 calc PR A 1
H87C H 0.8647 0.3238 0.0435 0.153 Uiso 0.50 1 calc PR A 1
C88 C 0.9744(15) 0.1970(18) 0.1753(14) 0.150 Uiso 0.50 1 d PDU A 1
H88A H 1.0069 0.2230 0.1706 0.225 Uiso 0.50 1 calc PR A 1
H88B H 0.9869 0.1598 0.1670 0.225 Uiso 0.50 1 calc PR A 1
H88C H 0.9645 0.1971 0.2055 0.225 Uiso 0.50 1 calc PR A 1
C89 C 0.7618(15) 0.1630(17) 0.1248(16) 0.160 Uiso 0.50 1 d PDU A 1
H89A H 0.7317 0.1790 0.1053 0.239 Uiso 0.50 1 calc PR A 1
H89B H 0.7471 0.1633 0.1539 0.239 Uiso 0.50 1 calc PR A 1
H89C H 0.7699 0.1249 0.1162 0.239 Uiso 0.50 1 calc PR A 1
C81' C 0.7994(11) 0.2615(11) 0.1177(7) 0.100 Uiso 0.50 1 d PGDU B 2
C82' C 0.8500(11) 0.2944(10) 0.1184(7) 0.101 Uiso 0.50 1 d PGDU B 2
C83' C 0.8820(10) 0.3024(10) 0.1564(8) 0.122 Uiso 0.50 1 d PGDU B 2
H83' H 0.9165 0.3249 0.1568 0.146 Uiso 0.50 1 calc PR B 2
C84' C 0.8633(12) 0.2776(12) 0.1936(7) 0.142 Uiso 0.50 1 d PGDU B 2
C85' C 0.8127(12) 0.2447(12) 0.1929(7) 0.140 Uiso 0.50 1 d PGDU B 2
H85' H 0.8000 0.2277 0.2184 0.168 Uiso 0.50 1 calc PR B 2
C86' C 0.7808(10) 0.2366(11) 0.1550(8) 0.126 Uiso 0.50 1 d PGDU B 2
C87' C 0.8699(18) 0.3239(17) 0.0778(9) 0.099 Uiso 0.50 1 d PDU B 2
H87D H 0.8409 0.3168 0.0546 0.149 Uiso 0.50 1 calc PR B 2
H87E H 0.9089 0.3100 0.0698 0.149 Uiso 0.50 1 calc PR B 2
H87F H 0.8724 0.3637 0.0831 0.149 Uiso 0.50 1 calc PR B 2
C88' C 0.9001(17) 0.2845(19) 0.2352(9) 0.155 Uiso 0.50 1 d PDU B 2
H88D H 0.9350 0.3074 0.2298 0.232 Uiso 0.50 1 calc PR B 2
H88E H 0.9131 0.2483 0.2456 0.232 Uiso 0.50 1 calc PR B 2
H88F H 0.8758 0.3024 0.2566 0.232 Uiso 0.50 1 calc PR B 2
C89' C 0.7258(15) 0.1990(17) 0.1543(12) 0.137 Uiso 0.50 1 d PDU B 2
H89D H 0.7063 0.2004 0.1260 0.206 Uiso 0.50 1 calc PR B 2
H89E H 0.6980 0.2115 0.1758 0.206 Uiso 0.50 1 calc PR B 2
H89F H 0.7380 0.1610 0.1606 0.206 Uiso 0.50 1 calc PR B 2
C91 C 0.5204(9) 0.5414(10) 0.3168(6) 0.081 Uiso 0.50 1 d PGDU C 1
C92 C 0.5695(8) 0.5225(10) 0.3403(7) 0.096 Uiso 0.50 1 d PGDU C 1
C93 C 0.5675(9) 0.5194(11) 0.3844(7) 0.115 Uiso 0.50 1 d PGDU C 1
H93 H 0.6010 0.5066 0.4005 0.138 Uiso 0.50 1 calc PR C 1
C94 C 0.5163(10) 0.5352(11) 0.4051(6) 0.128 Uiso 0.50 1 d PGDU C 1
C95 C 0.4672(9) 0.5541(11) 0.3817(7) 0.122 Uiso 0.50 1 d PGDU C 1
H95 H 0.4323 0.5648 0.3958 0.146 Uiso 0.50 1 calc PR C 1
C96 C 0.4693(8) 0.5571(10) 0.3375(6) 0.099 Uiso 0.50 1 d PGDU C 1
C97 C 0.6278(10) 0.5084(16) 0.3180(9) 0.105 Uiso 0.50 1 d PDU C 1
H97A H 0.6215 0.5107 0.2870 0.157 Uiso 0.50 1 calc PR C 1
H97B H 0.6403 0.4710 0.3258 0.157 Uiso 0.50 1 calc PR C 1
H97C H 0.6588 0.5347 0.3269 0.157 Uiso 0.50 1 calc PR C 1
C98 C 0.5151(16) 0.534(2) 0.4540(6) 0.146 Uiso 0.50 1 d PDU C 1
H98A H 0.4760 0.5458 0.4634 0.218 Uiso 0.50 1 calc PR C 1
H98B H 0.5457 0.5585 0.4658 0.218 Uiso 0.50 1 calc PR C 1
H98C H 0.5227 0.4961 0.4640 0.218 Uiso 0.50 1 calc PR C 1
C99 C 0.4160(11) 0.5810(15) 0.3120(9) 0.096 Uiso 0.50 1 d PDU C 1
H99A H 0.4234 0.5781 0.2815 0.144 Uiso 0.50 1 calc PR C 1
H99B H 0.4106 0.6198 0.3197 0.144 Uiso 0.50 1 calc PR C 1
H99C H 0.3800 0.5602 0.3187 0.144 Uiso 0.50 1 calc PR C 1
C91' C 0.5551(11) 0.5702(11) 0.3096(8) 0.117 Uiso 0.50 1 d PGDU D 2
C92' C 0.5529(11) 0.6245(10) 0.3237(8) 0.130 Uiso 0.50 1 d PGDU D 2
C93' C 0.5884(12) 0.6413(9) 0.3582(8) 0.129 Uiso 0.50 1 d PGDU D 2
H93' H 0.5869 0.6784 0.3678 0.155 Uiso 0.50 1 calc PR D 2
C94' C 0.6262(12) 0.6038(11) 0.3785(8) 0.130 Uiso 0.50 1 d PGDU D 2
C95' C 0.6284(11) 0.5495(10) 0.3645(8) 0.128 Uiso 0.50 1 d PGDU D 2
H95' H 0.6542 0.5238 0.3784 0.153 Uiso 0.50 1 calc PR D 2
C96' C 0.5929(12) 0.5327(9) 0.3300(8) 0.126 Uiso 0.50 1 d PGDU D 2
C97' C 0.5145(18) 0.6670(14) 0.2992(12) 0.140 Uiso 0.50 1 d PDU D 2
H97D H 0.4920 0.6485 0.2763 0.210 Uiso 0.50 1 calc PR D 2
H97E H 0.5402 0.6952 0.2871 0.210 Uiso 0.50 1 calc PR D 2
H97F H 0.4869 0.6845 0.3188 0.210 Uiso 0.50 1 calc PR D 2
C98' C 0.6673(17) 0.6226(16) 0.4156(11) 0.138 Uiso 0.50 1 d PDU D 2
H98D H 0.6907 0.5911 0.4262 0.208 Uiso 0.50 1 calc PR D 2
H98E H 0.6434 0.6373 0.4386 0.208 Uiso 0.50 1 calc PR D 2
H98F H 0.6941 0.6514 0.4056 0.208 Uiso 0.50 1 calc PR D 2
C99' C 0.5967(19) 0.4729(11) 0.3139(13) 0.141 Uiso 0.50 1 d PDU D 2
H99D H 0.5648 0.4662 0.2927 0.212 Uiso 0.50 1 calc PR D 2
H99E H 0.5925 0.4474 0.3378 0.212 Uiso 0.50 1 calc PR D 2
H99F H 0.6353 0.4670 0.3008 0.212 Uiso 0.50 1 calc PR D 2
C101 C 0.4498(10) 0.9091(9) 0.0090(7) 0.050 Uiso 0.50 1 d PD E 1
C102 C 0.3908(9) 0.9264(9) 0.0000(6) 0.053 Uiso 0.50 1 d PD E 1
C103 C 0.3762(11) 0.9802(10) 0.0083(7) 0.060 Uiso 0.50 1 d PD E 1
H103 H 0.3368 0.9922 0.0022 0.072 Uiso 0.50 1 calc PR E 1
C104 C 0.4163(11) 1.0176(11) 0.0252(8) 0.057 Uiso 0.50 1 d PD E 1
C105 C 0.4749(15) 0.9998(15) 0.0346(12) 0.105 Uiso 0.50 1 d PD E 1
H105 H 0.5034 1.0246 0.0467 0.126 Uiso 0.50 1 calc PR E 1
C106 C 0.4898(12) 0.9458(13) 0.0261(11) 0.087 Uiso 0.50 1 d PD E 1
C107 C 0.3422(14) 0.8870(14) -0.0168(13) 0.117 Uiso 0.50 1 d PD E 1
H10A H 0.3063 0.9081 -0.0242 0.176 Uiso 0.50 1 calc PR E 1
H10B H 0.3332 0.8599 0.0053 0.176 Uiso 0.50 1 calc PR E 1
H10C H 0.3561 0.8679 -0.0421 0.176 Uiso 0.50 1 calc PR E 1
C108 C 0.3994(16) 1.0770(14) 0.0351(12) 0.095 Uiso 0.50 1 d PD E 1
H10D H 0.4332 1.0957 0.0491 0.143 Uiso 0.50 1 calc PR E 1
H10E H 0.3654 1.0773 0.0540 0.143 Uiso 0.50 1 calc PR E 1
H10F H 0.3887 1.0962 0.0085 0.143 Uiso 0.50 1 calc PR E 1
C109 C 0.5562(13) 0.9315(18) 0.0338(15) 0.140 Uiso 0.50 1 d PD E 1
H10G H 0.5629 0.8927 0.0267 0.210 Uiso 0.50 1 calc PR E 1
H10H H 0.5672 0.9379 0.0638 0.210 Uiso 0.50 1 calc PR E 1
H10I H 0.5806 0.9549 0.0157 0.210 Uiso 0.50 1 calc PR E 1
C111 C 0.4342(11) 0.9017(10) 0.0233(8) 0.076 Uiso 0.50 1 d PDU E 2
C112 C 0.3779(11) 0.9207(10) 0.0083(7) 0.073 Uiso 0.50 1 d PDU E 2
C113 C 0.3535(12) 0.9653(11) 0.0282(8) 0.089 Uiso 0.50 1 d PDU E 2
H113 H 0.3156 0.9781 0.0186 0.106 Uiso 0.50 1 calc PR E 2
C114 C 0.3814(14) 0.9921(14) 0.0616(11) 0.099 Uiso 0.50 1 d PDU E 2
C115 C 0.4373(15) 0.9728(15) 0.0766(11) 0.098 Uiso 0.50 1 d PDU E 2
H115 H 0.4571 0.9899 0.1002 0.118 Uiso 0.50 1 calc PR E 2
C116 C 0.4627(12) 0.9286(14) 0.0561(10) 0.089 Uiso 0.50 1 d PDU E 2
C117 C 0.3450(11) 0.8946(11) -0.0300(9) 0.065 Uiso 0.50 1 d PDU E 2
H11A H 0.3096 0.9166 -0.0373 0.098 Uiso 0.50 1 calc PR E 2
H11B H 0.3330 0.8570 -0.0228 0.098 Uiso 0.50 1 calc PR E 2
H11C H 0.3712 0.8937 -0.0544 0.098 Uiso 0.50 1 calc PR E 2
C118 C 0.3531(17) 1.0406(15) 0.0845(13) 0.109 Uiso 0.50 1 d PDU E 2
H11D H 0.3786 1.0516 0.1088 0.163 Uiso 0.50 1 calc PR E 2
H11E H 0.3140 1.0297 0.0946 0.163 Uiso 0.50 1 calc PR E 2
H11F H 0.3486 1.0717 0.0647 0.163 Uiso 0.50 1 calc PR E 2
C119 C 0.5235(13) 0.9100(15) 0.0752(11) 0.089 Uiso 0.50 1 d PDU E 2
H11G H 0.5334 0.8734 0.0641 0.134 Uiso 0.50 1 calc PR E 2
H11H H 0.5213 0.9083 0.1063 0.134 Uiso 0.50 1 calc PR E 2
H11I H 0.5542 0.9365 0.0672 0.134 Uiso 0.50 1 calc PR E 2
C121 C 0.8885(9) 0.7322(7) -0.0418(5) 0.035 Uiso 0.50 1 d PD F 1
C122 C 0.9208(9) 0.7265(7) -0.0056(6) 0.040 Uiso 0.50 1 d PD F 1
C123 C 0.9808(10) 0.7472(8) -0.0014(9) 0.061 Uiso 0.50 1 d PD F 1
H123 H 1.0030 0.7435 0.0246 0.073 Uiso 0.50 1 calc PR F 1
C124 C 1.0047(10) 0.7722(12) -0.0360(10) 0.064 Uiso 0.50 1 d PD F 1
C125 C 0.9730(16) 0.7758(19) -0.0740(15) 0.122 Uiso 0.50 1 d PD F 1
H125 H 0.9914 0.7906 -0.0984 0.146 Uiso 0.50 1 calc PR F 1
C126 C 0.9165(16) 0.7589(15) -0.0768(8) 0.084 Uiso 0.50 1 d PD F 1
C127 C 0.8996(9) 0.6916(9) 0.0324(6) 0.046 Uiso 0.50 1 d PD F 1
H12A H 0.9295 0.6931 0.0556 0.069 Uiso 0.50 1 calc PR F 1
H12B H 0.8940 0.6532 0.0233 0.069 Uiso 0.50 1 calc PR F 1
H12C H 0.8619 0.7064 0.0423 0.069 Uiso 0.50 1 calc PR F 1
C128 C 1.0683(11) 0.7970(17) -0.0327(12) 0.128 Uiso 0.50 1 d PD F 1
H12D H 1.0784 0.8134 -0.0601 0.191 Uiso 0.50 1 calc PR F 1
H12E H 1.0968 0.7677 -0.0254 0.191 Uiso 0.50 1 calc PR F 1
H12F H 1.0697 0.8254 -0.0105 0.191 Uiso 0.50 1 calc PR F 1
C129 C 0.8791(17) 0.763(2) -0.1188(7) 0.168 Uiso 0.50 1 d PD F 1
H12G H 0.8662 0.7260 -0.1276 0.253 Uiso 0.50 1 calc PR F 1
H12H H 0.9032 0.7794 -0.1410 0.253 Uiso 0.50 1 calc PR F 1
H12I H 0.8441 0.7861 -0.1142 0.253 Uiso 0.50 1 calc PR F 1
C131 C 0.8753(12) 0.7515(13) -0.0321(11) 0.159 Uiso 0.50 1 d PGDU F 2
C132 C 0.9073(14) 0.7402(13) 0.0054(10) 0.164 Uiso 0.50 1 d PGDU F 2
C133 C 0.9633(14) 0.7632(14) 0.0122(9) 0.163 Uiso 0.50 1 d PGDU F 2
H133 H 0.9852 0.7555 0.0377 0.196 Uiso 0.50 1 calc PR F 2
C134 C 0.9873(13) 0.7974(14) -0.0185(11) 0.164 Uiso 0.50 1 d PGDU F 2
C135 C 0.9552(14) 0.8087(13) -0.0559(10) 0.163 Uiso 0.50 1 d PGDU F 2
H135 H 0.9716 0.8321 -0.0768 0.196 Uiso 0.50 1 calc PR F 2
C136 C 0.8992(14) 0.7857(14) -0.0627(9) 0.157 Uiso 0.50 1 d PGDU F 2
C137 C 0.879(2) 0.707(2) 0.0409(13) 0.170 Uiso 0.50 1 d PDU F 2
H13A H 0.8392 0.6939 0.0312 0.255 Uiso 0.50 1 calc PR F 2
H13B H 0.8745 0.7298 0.0662 0.255 Uiso 0.50 1 calc PR F 2
H13C H 0.9036 0.6747 0.0480 0.255 Uiso 0.50 1 calc PR F 2
C138 C 1.0494(15) 0.823(2) -0.0110(15) 0.169 Uiso 0.50 1 d PDU F 2
H13D H 1.0655 0.8109 0.0169 0.253 Uiso 0.50 1 calc PR F 2
H13E H 1.0465 0.8630 -0.0116 0.253 Uiso 0.50 1 calc PR F 2
H13F H 1.0758 0.8103 -0.0334 0.253 Uiso 0.50 1 calc PR F 2
C139 C 0.8627(19) 0.800(2) -0.1032(12) 0.156 Uiso 0.50 1 d PDU F 2
H13G H 0.8244 0.7811 -0.1028 0.234 Uiso 0.50 1 calc PR F 2
H13H H 0.8844 0.7888 -0.1283 0.234 Uiso 0.50 1 calc PR F 2
H13I H 0.8560 0.8402 -0.1043 0.234 Uiso 0.50 1 calc PR F 2
C151 C 0.5041(6) 0.9837(6) 0.2008(6) 0.198 Uani 0.50 1 d PG . .
C152 C 0.5357(7) 1.0034(7) 0.1666(6) 0.068 Uani 0.50 1 d PG G .
H152 H 0.5678 0.9826 0.1559 0.081 Uiso 0.50 1 calc PR . .
C153 C 0.5203(8) 1.0536(8) 0.1479(5) 0.103 Uani 0.50 1 d PG G .
C154 C 0.4733(9) 1.0840(7) 0.1635(7) 0.077 Uani 0.50 1 d PG G .
H154 H 0.4628 1.1183 0.1507 0.092 Uiso 0.50 1 calc PR . .
C155 C 0.4417(9) 1.0644(7) 0.1977(8) 0.116 Uani 0.50 1 d PG G .
H155 H 0.4096 1.0852 0.2084 0.139 Uiso 0.50 1 calc PR . .
C156 C 0.4571(8) 1.0142(7) 0.2164(6) 0.073 Uani 0.50 1 d PG G .
H156 H 0.4354 1.0008 0.2398 0.087 Uiso 0.50 1 calc PR . .
C157 C 0.5120(9) 0.9278(7) 0.2173(10) 0.169 Uani 0.50 1 d PG G 1
H15A H 0.4777 0.9051 0.2087 0.254 Uiso 0.50 1 calc PR G 1
H15B H 0.5154 0.9289 0.2485 0.254 Uiso 0.50 1 calc PR G 1
H15C H 0.5482 0.9117 0.2058 0.254 Uiso 0.50 1 calc PR G 1
C158 C 0.5605(12) 1.0777(12) 0.1161(8) 0.191 Uani 0.50 1 d PG G 2
H15D H 0.5997 1.0840 0.1295 0.287 Uiso 0.50 1 calc PR G 2
H15E H 0.5440 1.1129 0.1059 0.287 Uiso 0.50 1 calc PR G 2
H15F H 0.5642 1.0522 0.0921 0.287 Uiso 0.50 1 calc PR G 2

loop_
_atom_site_aniso_label
_atom_site_aniso_U_11
_atom_site_aniso_U_22
_atom_site_aniso_U_33
_atom_site_aniso_U_23
_atom_site_aniso_U_13
_atom_site_aniso_U_12
Bi1 0.107 0.036 0.040 -0.002 -0.029 -0.002
Bi2 0.048 0.040 0.028 0.006 0.010 0.010
Bi3 0.041 0.058 0.049 -0.029 0.003 0.000
Bi4 0.037 0.039 0.045 -0.004 -0.004 -0.001
Bi5 0.036 0.039 0.024 0.004 -0.003 0.002
Bi6 0.035 0.038 0.029 0.004 0.002 0.006
Bi7 0.037 0.041 0.031 0.004 0.004 -0.002
Bi8 0.026 0.030 0.022 0.005 0.000 0.004
Bi9 0.036 0.033 0.032 0.001 0.000 -0.003
Bi10 0.040 0.030 0.028 0.001 0.001 -0.001
Bi11 0.078 0.034 0.028 -0.004 -0.014 0.018
Bi12 0.044 0.031 0.025 -0.003 0.002 0.002
Bi13 0.041 0.034 0.028 -0.002 0.004 0.007
Bi14 0.040 0.037 0.024 0.002 0.008 0.004
Bi15 0.053 0.035 0.019 -0.002 0.002 0.005
Bi16 0.042 0.041 0.023 0.008 0.005 0.004
Bi17 0.040 0.035 0.021 0.004 0.000 0.000
Bi18 0.047 0.036 0.021 0.000 -0.006 -0.001
Bi19 0.046 0.033 0.026 -0.002 -0.007 -0.002
Bi20 0.058 0.039 0.028 0.001 0.013 -0.011
S1 0.045 0.060 0.043 0.008 0.003 -0.008
S2 0.056 0.116 0.043 -0.004 -0.012 -0.019
S3 0.052 0.042 0.025 0.003 -0.005 0.003
S4 0.046 0.044 0.038 0.013 0.009 0.002
S5 0.050 0.044 0.032 0.008 0.013 0.001
S6 0.077 0.049 0.037 -0.008 0.004 0.012
S7 0.049 0.033 0.037 -0.003 -0.008 -0.003
S8 0.039 0.048 0.034 0.001 0.008 0.006
S9 0.054 0.036 0.072 -0.003 -0.024 0.002
S9' 0.064 0.054 0.048 0.000 -0.002 0.029
S10 0.068 0.053 0.020 0.000 0.007 0.004
S10' 0.099 0.086 0.029 0.000 -0.011 -0.026
S11 0.080 0.035 0.041 -0.001 0.011 0.006
S11' 0.080 0.035 0.041 -0.001 0.011 0.006
S12 0.035 0.037 0.028 0.012 0.002 -0.016
S12' 0.119 0.085 0.127 0.014 0.052 0.012
O1 0.133 0.031 0.031 -0.003 0.027 -0.006
O2 0.026 0.039 0.028 -0.001 -0.002 -0.004
O3 0.033 0.036 0.018 0.007 0.008 -0.001
O4 0.041 0.025 0.019 -0.006 0.005 0.005
O5 0.042 0.035 0.029 -0.002 -0.001 0.001
O6 0.039 0.030 0.028 0.003 0.003 0.003
O7 0.047 0.039 0.037 0.013 0.009 0.012
O8 0.048 0.038 0.030 -0.005 -0.003 0.006
O9 0.045 0.056 0.133 -0.052 0.022 -0.008
O10 0.035 0.033 0.032 0.000 -0.005 0.001
O11 0.042 0.033 0.029 -0.004 0.005 -0.001
O12 0.038 0.035 0.029 -0.002 0.000 -0.002
O13 0.043 0.023 0.027 -0.003 0.006 -0.001
O14 0.041 0.041 0.017 -0.004 0.004 0.000
O15 0.033 0.046 0.024 -0.002 0.006 -0.002
O16 0.041 0.039 0.033 0.007 0.011 0.009
O17 0.038 0.035 0.026 0.006 0.004 0.001
O18 0.045 0.042 0.018 0.006 0.002 0.001
O19 0.035 0.033 0.027 0.005 -0.001 0.001
O20 0.034 0.040 0.023 0.007 0.001 -0.002
O21 0.047 0.036 0.030 0.002 -0.009 -0.004
O100 0.138 0.068 0.037 0.024 -0.052 -0.064
O22 0.052 0.035 0.025 0.000 -0.011 0.006
O23 0.057 0.059 0.042 0.002 -0.006 -0.005
O24 0.054 0.087 0.081 0.043 0.003 0.009
O25 0.079 0.049 0.051 0.012 0.002 0.016
O26 0.060 0.048 0.041 -0.010 0.016 0.001
O27 0.115 0.040 0.058 -0.007 0.022 0.005
O28 0.139 0.138 0.034 -0.001 0.013 0.077
O29 0.079 0.069 0.043 0.019 -0.009 -0.005
O30 0.048 0.091 0.039 0.003 0.005 -0.009
O31 0.036 0.060 0.044 0.011 0.002 -0.001
O32 0.063 0.056 0.082 0.026 0.000 -0.010
O33 0.069 0.057 0.130 -0.043 -0.022 -0.006
O34 0.071 0.064 0.122 0.027 -0.030 -0.005
O35 0.125 0.267 0.051 -0.010 0.002 -0.085
O36 0.060 0.048 0.035 0.001 -0.007 0.015
O37 0.052 0.046 0.037 -0.001 -0.003 0.002
O38 0.069 0.043 0.040 0.009 0.002 0.004
O39 0.063 0.051 0.045 0.008 0.011 -0.015
O40 0.055 0.049 0.045 0.015 0.003 0.008
O41 0.049 0.054 0.049 0.012 0.014 0.007
O42 0.055 0.054 0.036 -0.003 0.015 0.000
O43 0.064 0.045 0.031 0.005 0.009 -0.002
O44 0.056 0.051 0.044 0.016 0.004 0.004
O45 0.071 0.052 0.041 -0.016 0.011 -0.001
O46 0.068 0.091 0.095 -0.035 -0.022 0.030
O47 0.184 0.053 0.051 0.005 0.049 0.011
O48 0.049 0.037 0.045 -0.002 -0.006 -0.002
O49 0.059 0.040 0.037 -0.003 -0.006 0.000
O50 0.048 0.046 0.044 0.003 -0.009 -0.001
O51 0.048 0.051 0.042 -0.002 0.014 0.005
O52 0.052 0.062 0.034 -0.001 0.011 0.006
O53 0.047 0.049 0.038 0.000 0.004 0.004
O54 0.096 0.038 0.039 0.002 0.019 0.019
O55 0.055 0.094 0.057 -0.031 -0.016 0.011
O56 0.049 0.036 0.073 0.014 -0.006 -0.035
O54' 0.079 0.044 0.037 0.007 -0.006 0.024
O55' 0.103 0.123 0.036 -0.024 -0.027 0.074
O56' 0.091 0.056 0.121 0.034 0.032 -0.013
O57 0.063 0.074 0.037 0.007 -0.003 0.019
O58 0.080 0.056 0.068 0.016 0.002 -0.002
O59 0.086 0.100 0.007 -0.006 -0.003 0.026
O58' 0.089 0.050 0.039 -0.007 0.021 -0.004
O57' 0.206 0.057 0.037 -0.006 -0.021 -0.066
O59' 0.062 0.164 0.059 0.052 -0.010 -0.029
O60 0.150 0.122 0.044 -0.015 0.039 -0.061
O61 0.065 0.042 0.086 -0.001 -0.001 0.009
O62 0.064 0.050 0.060 0.008 0.018 0.005
O63 0.079 0.083 0.125 0.039 0.056 0.049
O64 0.078 0.098 0.055 0.012 0.021 -0.026
O64' 0.065 0.050 0.044 0.012 -0.002 -0.025
O63' 0.076 0.050 0.070 0.005 0.024 -0.008
O65 0.060 0.052 0.051 0.012 0.006 -0.006
C1 0.032 0.051 0.058 0.015 0.005 -0.006
C2 0.052 0.056 0.055 0.006 0.011 -0.005
C3 0.050 0.063 0.065 0.010 0.018 0.001
C4 0.042 0.097 0.086 0.020 0.013 0.009
C5 0.046 0.098 0.061 -0.025 -0.004 -0.009
C6 0.036 0.074 0.058 -0.003 0.000 -0.010
C7 0.074 0.067 0.066 -0.012 0.023 -0.001
C8 0.044 0.145 0.116 -0.008 -0.007 0.012
C9 0.060 0.096 0.068 -0.035 0.005 -0.006
C11 0.042 0.065 0.041 -0.010 -0.010 0.000
C12 0.075 0.069 0.076 -0.015 -0.034 0.005
C13 0.064 0.092 0.089 -0.031 -0.041 0.018
C14 0.049 0.070 0.082 -0.041 -0.016 0.004
C15 0.070 0.056 0.077 -0.016 -0.001 -0.009
C16 0.079 0.057 0.071 0.006 -0.025 -0.006
C17 0.175 0.075 0.193 -0.021 -0.092 0.018
C18 0.084 0.079 0.140 -0.031 -0.058 -0.001
C19 0.161 0.073 0.246 0.040 -0.098 -0.006
C21 0.050 0.046 0.027 0.010 -0.008 -0.002
C22 0.056 0.084 0.034 0.008 -0.014 -0.002
C23 0.063 0.156 0.038 0.016 -0.001 0.000
C24 0.074 0.204 0.025 0.018 -0.015 -0.008
C25 0.050 0.155 0.036 0.010 -0.020 -0.009
C26 0.058 0.079 0.041 0.011 -0.004 -0.015
C27 0.053 0.146 0.043 0.020 0.011 -0.007
C28 0.124 0.343 0.029 0.032 -0.016 0.029
C29 0.048 0.106 0.057 0.014 0.000 -0.010
C31 0.047 0.042 0.040 0.005 0.009 0.004
C32 0.064 0.031 0.039 0.004 0.017 -0.002
C33 0.057 0.045 0.057 -0.003 0.013 -0.013
C34 0.054 0.049 0.045 0.008 0.017 0.000
C35 0.063 0.055 0.035 0.013 0.019 -0.002
C36 0.047 0.048 0.044 0.012 0.008 0.004
C37 0.089 0.047 0.039 -0.008 0.010 -0.011
C38 0.074 0.080 0.063 0.012 0.035 -0.010
C39 0.062 0.070 0.040 0.010 0.000 -0.002
C41 0.047 0.039 0.033 0.014 0.011 0.006
C42 0.048 0.051 0.048 0.011 0.019 0.004
C43 0.064 0.051 0.050 0.019 0.013 0.003
C44 0.072 0.070 0.053 0.015 0.011 -0.010
C45 0.095 0.078 0.032 0.016 0.001 -0.015
C46 0.065 0.059 0.043 0.000 0.007 -0.005
C47 0.063 0.041 0.048 0.006 0.007 0.004
C48 0.159 0.085 0.049 0.026 -0.001 -0.027
C49 0.118 0.071 0.051 0.018 0.004 -0.036
C51 0.072 0.038 0.041 -0.008 0.014 0.009
C52 0.114 0.052 0.048 -0.009 0.010 0.023
C53 0.128 0.055 0.044 -0.003 0.016 0.016
C54 0.064 0.053 0.057 -0.020 0.023 -0.009
C55 0.061 0.048 0.038 -0.015 0.011 -0.006
C56 0.054 0.050 0.036 -0.006 0.005 0.001
C57 0.327 0.099 0.037 0.015 0.029 0.113
C58 0.084 0.053 0.062 -0.013 0.032 0.002
C59 0.085 0.080 0.037 -0.008 -0.006 0.021
C61 0.047 0.042 0.049 0.004 -0.013 -0.003
C62 0.112 0.043 0.062 0.006 -0.016 -0.027
C63 0.139 0.055 0.105 0.024 -0.036 -0.044
C64 0.139 0.051 0.099 -0.016 -0.044 -0.020
C65 0.081 0.051 0.079 -0.021 -0.021 0.001
C66 0.053 0.051 0.057 -0.019 -0.020 0.008
C67 0.145 0.156 0.059 0.012 0.024 -0.078
C68 0.282 0.052 0.266 -0.030 -0.115 -0.039
C69 0.065 0.078 0.047 -0.017 -0.003 -0.014
C71 0.052 0.045 0.034 0.001 0.003 0.004
C72 0.051 0.061 0.058 0.006 0.020 0.005
C73 0.048 0.093 0.050 -0.016 0.018 0.001
C74 0.046 0.068 0.049 -0.008 0.007 0.008
C75 0.051 0.068 0.063 -0.008 0.003 0.019
C76 0.053 0.055 0.047 0.000 0.006 0.010
C77 0.063 0.069 0.060 0.026 0.016 0.000
C78 0.056 0.120 0.087 -0.018 0.018 0.019
C79 0.067 0.085 0.071 0.029 0.013 0.019
C151 0.082 0.352 0.162 -0.115 0.054 -0.147
C152 0.053 0.077 0.073 -0.011 0.005 0.022
C153 0.137 0.067 0.100 0.015 -0.065 -0.015
C154 0.099 0.050 0.081 0.000 -0.002 0.025
C155 0.093 0.120 0.136 -0.062 0.042 -0.062
C156 0.080 0.033 0.107 -0.008 0.037 -0.005
C157 0.017 0.039 0.453 0.076 0.048 -0.002
C158 0.143 0.258 0.175 0.186 0.066 0.067

loop_
_atom_type_symbol
_atom_type_description
_atom_type_scat_dispersion_real
_atom_type_scat_dispersion_imag
_atom_type_scat_source
C C 0.0033 0.0016 'International Tables Vol C Tables 4.2.6.8 and 6.1.1.4'
H H 0.0000 0.0000 'International Tables Vol C Tables 4.2.6.8 and 6.1.1.4'
O O 0.0106 0.0060 'International Tables Vol C Tables 4.2.6.8 and 6.1.1.4'
S S 0.1246 0.1234 'International Tables Vol C Tables 4.2.6.8 and 6.1.1.4'
Bi Bi -4.1077 10.2566 'International Tables Vol C Tables 4.2.6.8 and 6.1.1.4'

loop_
_geom_angle_atom_site_label_1
_geom_angle_atom_site_label_2
_geom_angle_atom_site_label_3
_geom_angle
_geom_angle_site_symmetry_1
_geom_angle_site_symmetry_3
O3 Bi1 O4 79.7(2) . 3_665
O3 Bi1 O2 77.4(2) . .
O4 Bi1 O2 124.7(2) 3_665 .
O3 Bi1 O22 124.1(2) . 3_665
O4 Bi1 O22 76.3(2) 3_665 3_665
O2 Bi1 O22 76.3(2) . 3_665
O3 Bi1 O16 117.8(2) . 3_665
O4 Bi1 O16 74.2(2) 3_665 3_665
O2 Bi1 O16 159.2(2) . 3_665
O22 Bi1 O16 102.9(2) 3_665 3_665
O3 Bi1 O1 63.25(15) . .
O4 Bi1 O1 62.08(14) 3_665 .
O2 Bi1 O1 62.61(15) . .
O22 Bi1 O1 60.91(17) 3_665 .
O16 Bi1 O1 135.59(17) 3_665 .
O3 Bi1 O8 71.6(2) . .
O4 Bi1 O8 109.8(2) 3_665 .
O2 Bi1 O8 109.5(2) . .
O22 Bi1 O8 164.3(2) 3_665 .
O16 Bi1 O8 66.4(2) 3_665 .
O1 Bi1 O8 134.81(16) . .
O3 Bi1 Bi2 41.42(15) . .
O4 Bi1 Bi2 97.58(15) 3_665 .
O2 Bi1 Bi2 38.16(16) . .
O22 Bi1 Bi2 93.32(16) 3_665 .
O16 Bi1 Bi2 159.26(16) 3_665 .
O1 Bi1 Bi2 44.353(11) . .
O8 Bi1 Bi2 100.01(16) . .
O3 Bi1 Bi3 38.50(16) . 3_665
O4 Bi1 Bi3 42.71(15) 3_665 3_665
O2 Bi1 Bi3 95.32(16) . 3_665
O22 Bi1 Bi3 96.99(17) 3_665 3_665
O16 Bi1 Bi3 105.37(16) 3_665 3_665
O1 Bi1 Bi3 44.911(12) . 3_665
O8 Bi1 Bi3 96.99(16) . 3_665
Bi2 Bi1 Bi3 59.201(13) . 3_665
O2 Bi2 O4 83.5(2) . .
O2 Bi2 O3 80.4(2) . .
O4 Bi2 O3 129.5(2) . .
O2 Bi2 O22 131.2(2) . .
O4 Bi2 O22 80.2(2) . .
O3 Bi2 O22 75.6(2) . .
O2 Bi2 O1 67.26(17) . .
O4 Bi2 O1 65.11(15) . .
O3 Bi2 O1 64.45(16) . .
O22 Bi2 O1 64.13(17) . .
O2 Bi2 O11 75.4(2) . .
O4 Bi2 O11 110.9(2) . .
O3 Bi2 O11 110.7(2) . .
O22 Bi2 O11 153.1(2) . .
O1 Bi2 O11 142.67(16) . .
O2 Bi2 Bi3 100.97(17) . 3_665
O4 Bi2 Bi3 98.62(16) . 3_665
O3 Bi2 Bi3 39.91(16) . 3_665
O22 Bi2 Bi3 38.27(17) . 3_665
O1 Bi2 Bi3 45.935(12) . 3_665
O11 Bi2 Bi3 149.44(15) . 3_665
O2 Bi2 Bi1 42.34(17) . .
O4 Bi2 Bi1 102.22(15) . .
O3 Bi2 Bi1 40.27(16) . .
O22 Bi2 Bi1 97.52(17) . .
O1 Bi2 Bi1 47.087(13) . .
O11 Bi2 Bi1 103.58(15) . .
Bi3 Bi2 Bi1 60.933(13) 3_665 .
O2 Bi2 Bi3 43.45(17) . .
O4 Bi2 Bi3 42.81(16) . .
O3 Bi2 Bi3 99.07(16) . .
O22 Bi2 Bi3 99.71(18) . .
O1 Bi2 Bi3 45.235(10) . .
O11 Bi2 Bi3 104.81(16) . .
Bi3 Bi2 Bi3 91.169(16) 3_665 .
Bi1 Bi2 Bi3 62.138(13) . .
O22 Bi3 O3 81.4(3) 3_665 3_665
O22 Bi3 O4 127.8(2) 3_665 .
O3 Bi3 O4 78.3(2) 3_665 .
O22 Bi3 O2 81.1(3) 3_665 .
O3 Bi3 O2 127.5(2) 3_665 .
O4 Bi3 O2 74.6(2) . .
O22 Bi3 O1 66.00(18) 3_665 .
O3 Bi3 O1 64.79(15) 3_665 .
O4 Bi3 O1 61.81(14) . .
O2 Bi3 O1 62.86(15) . .
O22 Bi3 O20 75.9(2) 3_665 .
O3 Bi3 O20 120.1(2) 3_665 .
O4 Bi3 O20 154.0(2) . .
O2 Bi3 O20 102.7(2) . .
O1 Bi3 O20 140.64(15) . .
O22 Bi3 O19 112.0(3) 3_665 .
O3 Bi3 O19 71.8(2) 3_665 .
O4 Bi3 O19 106.3(2) . .
O2 Bi3 O19 159.3(2) . .
O1 Bi3 O19 136.44(15) . .
O20 Bi3 O19 67.1(2) . .
O22 Bi3 Bi2 42.47(19) 3_665 3_665
O3 Bi3 Bi2 41.76(15) 3_665 3_665
O4 Bi3 Bi2 96.24(15) . 3_665
O2 Bi3 Bi2 98.12(15) . 3_665
O1 Bi3 Bi2 44.751(10) . 3_665
O20 Bi3 Bi2 109.68(16) . 3_665
O19 Bi3 Bi2 102.29(15) . 3_665
O22 Bi3 Bi20 90.5(2) 3_665 3_665
O3 Bi3 Bi20 33.34(15) 3_665 3_665
O4 Bi3 Bi20 97.54(16) . 3_665
O2 Bi3 Bi20 160.68(15) . 3_665
O1 Bi3 Bi20 97.83(2) . 3_665
O20 Bi3 Bi20 92.02(15) . 3_665
O19 Bi3 Bi20 39.59(15) . 3_665
Bi2 Bi3 Bi20 64.714(17) 3_665 3_665
O22 Bi3 Bi2 98.70(19) 3_665 .
O3 Bi3 Bi2 97.60(16) 3_665 .
O4 Bi3 Bi2 38.90(15) . .
O2 Bi3 Bi2 38.06(16) . .
O1 Bi3 Bi2 44.079(11) . .
O20 Bi3 Bi2 139.92(15) . .
O19 Bi3 Bi2 144.97(15) . .
Bi2 Bi3 Bi2 88.831(16) 3_665 .
Bi20 Bi3 Bi2 127.99(2) 3_665 .
O22 Bi3 Bi1 100.51(18) 3_665 3_665
O3 Bi3 Bi1 39.16(17) 3_665 3_665
O4 Bi3 Bi1 40.53(16) . 3_665
O2 Bi3 Bi1 97.43(16) . 3_665
O1 Bi3 Bi1 46.445(13) . 3_665
O20 Bi3 Bi1 158.68(15) . 3_665
O19 Bi3 Bi1 95.78(15) . 3_665
Bi2 Bi3 Bi1 59.866(13) 3_665 3_665
Bi20 Bi3 Bi1 66.84(2) 3_665 3_665
Bi2 Bi3 Bi1 61.153(15) . 3_665
O2 Bi4 O6 89.3(3) . .
O2 Bi4 O7 83.7(3) . .
O6 Bi4 O7 68.3(2) . .
O2 Bi4 O5 85.5(3) . .
O6 Bi4 O5 67.0(2) . .
O7 Bi4 O5 134.1(3) . .
O2 Bi4 Bi6 97.89(19) . .
O6 Bi4 Bi6 35.19(18) . .
O7 Bi4 Bi6 36.79(17) . .
O5 Bi4 Bi6 101.73(17) . .
O2 Bi4 Bi5 95.24(19) . .
O6 Bi4 Bi5 33.08(18) . .
O7 Bi4 Bi5 101.31(18) . .
O5 Bi4 Bi5 35.76(17) . .
Bi6 Bi4 Bi5 66.346(12) . .
O6 Bi5 O5 73.6(3) . .
O6 Bi5 O20 86.8(3) . .
O5 Bi5 O20 88.4(3) . .
O6 Bi5 O54 69.5(5) . .
O5 Bi5 O54 141.6(5) . .
O20 Bi5 O54 99.4(5) . .
O6 Bi5 O54' 66.6(5) . .
O5 Bi5 O54' 140.2(5) . .
O20 Bi5 O54' 88.2(5) . .
O54 Bi5 O54' 11.4(6) . .
O6 Bi5 O23 81.8(3) . .
O5 Bi5 O23 82.6(3) . .
O20 Bi5 O23 167.1(3) . .
O54 Bi5 O23 82.3(5) . .
O54' Bi5 O23 92.8(5) . .
O6 Bi5 Bi4 34.28(19) . .
O5 Bi5 Bi4 41.31(19) . .
O20 Bi5 Bi4 96.23(18) . .
O54 Bi5 Bi4 100.3(4) . .
O54' Bi5 Bi4 99.8(4) . .
O23 Bi5 Bi4 70.90(19) . .
O15 Bi6 O6 86.5(3) 3_665 .
O15 Bi6 O7 86.9(3) 3_665 .
O6 Bi6 O7 73.5(3) . .
O15 Bi6 O52 74.9(3) 3_665 .
O6 Bi6 O52 157.3(3) . .
O7 Bi6 O52 92.3(3) . .
O15 Bi6 O54' 82.8(5) 3_665 .
O6 Bi6 O54' 66.0(5) . .
O7 Bi6 O54' 138.7(5) . .
O52 Bi6 O54' 122.9(5) . .
O15 Bi6 O54 93.8(5) 3_665 .
O6 Bi6 O54 67.3(5) . .
O7 Bi6 O54 140.6(5) . .
O52 Bi6 O54 125.9(5) . .
O54' Bi6 O54 11.1(6) . .
O15 Bi6 Bi4 99.1(2) 3_665 .
O6 Bi6 Bi4 35.86(18) . .
O7 Bi6 Bi4 41.6(2) . .
O52 Bi6 Bi4 133.9(2) . .
O54' Bi6 Bi4 100.9(4) . .
O54 Bi6 Bi4 99.8(4) . .
O9 Bi7 O8 80.5(4) . .
O9 Bi7 O7 79.5(4) . .
O8 Bi7 O7 82.5(3) . .
O9 Bi7 O29 80.6(5) . .
O8 Bi7 O29 73.0(3) . .
O7 Bi7 O29 150.6(3) . .
O9 Bi7 O51 158.2(3) . .
O8 Bi7 O51 77.8(3) . .
O7 Bi7 O51 95.1(3) . .
O29 Bi7 O51 95.3(3) . .
O9 Bi7 Bi8 45.7(4) . .
O8 Bi7 Bi8 44.5(2) . .
O7 Bi7 Bi8 100.5(2) . .
O29 Bi7 Bi8 50.4(2) . .
O51 Bi7 Bi8 116.15(19) . .
Bi20 Bi8 O3 76.4(2) . .
Bi20 Bi8 O10 80.56(19) . .
O3 Bi8 O10 84.4(3) . .
Bi20 Bi8 O8 134.3(2) . .
O3 Bi8 O8 81.0(3) . .
O10 Bi8 O8 136.0(2) . .
Bi20 Bi8 O9 145.7(2) . .
O3 Bi8 O9 86.1(3) . .
O10 Bi8 O9 68.5(3) . .
O8 Bi8 O9 69.4(3) . .
Bi20 Bi8 O29 134.0(2) . .
O3 Bi8 O29 147.0(3) . .
O10 Bi8 O29 109.9(3) . .
O8 Bi8 O29 68.1(3) . .
O9 Bi8 O29 72.9(3) . .
Bi20 Bi8 Bi7 173.67(11) . .
O3 Bi8 Bi7 100.26(18) . .
O10 Bi8 Bi7 104.61(17) . .
O8 Bi8 Bi7 39.42(18) . .
O9 Bi8 Bi7 37.8(2) . .
O29 Bi8 Bi7 48.1(2) . .
Bi20 Bi8 Bi9 117.21(10) . .
O3 Bi8 Bi9 96.07(18) . .
O10 Bi8 Bi9 36.81(17) . .
O8 Bi8 Bi9 104.18(18) . .
O9 Bi8 Bi9 35.1(2) . .
O29 Bi8 Bi9 81.3(2) . .
Bi7 Bi8 Bi9 68.225(17) . .
O9 Bi9 O11 85.9(4) . .
O9 Bi9 O10 75.1(4) . .
O11 Bi9 O10 86.6(3) . .
O9 Bi9 O24 82.6(5) . .
O11 Bi9 O24 80.7(3) . .
O10 Bi9 O24 155.0(3) . .
O9 Bi9 Bi8 41.0(4) . .
O11 Bi9 Bi8 98.70(19) . .
O10 Bi9 Bi8 38.05(18) . .
O24 Bi9 Bi8 123.0(3) . .
O100 Bi10 O10 83.4(4) . .
O100 Bi10 O13 76.3(3) . .
O10 Bi10 O13 86.8(3) . .
O100 Bi10 O49 157.9(3) . .
O10 Bi10 O49 76.8(3) . .
O13 Bi10 O49 92.6(3) . .
O100 Bi10 Bi20 51.3(4) . .
O10 Bi10 Bi20 39.94(19) . .
O13 Bi10 Bi20 99.63(17) . .
O49 Bi10 Bi20 113.76(18) . .
O22 Bi11 O14 88.9(3) . .
O22 Bi11 O13 85.8(3) . .
O14 Bi11 O13 69.3(2) . .
O22 Bi11 O15 81.8(3) . .
O14 Bi11 O15 65.3(2) . .
O13 Bi11 O15 133.0(2) . .
O22 Bi11 Bi12 97.58(19) . .
O14 Bi11 Bi12 35.66(18) . .
O13 Bi11 Bi12 36.55(16) . .
O15 Bi11 Bi12 100.73(15) . .
O22 Bi11 Bi13 94.4(2) . .
O14 Bi11 Bi13 32.17(18) . .
O13 Bi11 Bi13 101.33(16) . .
O15 Bi11 Bi13 35.66(15) . .
Bi12 Bi11 Bi13 66.031(12) . .
O12 Bi12 O14 86.7(3) . .
O12 Bi12 O13 87.4(3) . .
O14 Bi12 O13 74.2(2) . .
O12 Bi12 O48 75.2(3) . .
O14 Bi12 O48 157.6(3) . .
O13 Bi12 O48 91.7(3) . .
O12 Bi12 Bi11 98.07(19) . .
O14 Bi12 Bi11 37.47(17) . .
O13 Bi12 Bi11 39.88(19) . .
O48 Bi12 Bi11 131.53(18) . .
O14 Bi13 O16 86.4(3) . .
O14 Bi13 O15 75.8(3) . .
O16 Bi13 O15 86.7(3) . .
O14 Bi13 O25 82.5(3) . .
O16 Bi13 O25 164.2(3) . .
O15 Bi13 O25 79.8(3) . .
O14 Bi13 O45 69.0(3) . .
O16 Bi13 O45 98.0(3) . .
O15 Bi13 O45 144.0(3) . .
O25 Bi13 O45 88.4(3) . .
O14 Bi13 Bi11 34.56(18) . .
O16 Bi13 Bi11 97.35(18) . .
O15 Bi13 Bi11 44.28(19) . .
O25 Bi13 Bi11 67.3(2) . .
O45 Bi13 Bi11 99.82(19) . .
O17 Bi14 O16 80.4(3) . .
O17 Bi14 O8 82.9(3) . 3_665
O16 Bi14 O8 83.8(3) . 3_665
O17 Bi14 O26 77.7(3) . .
O16 Bi14 O26 77.9(3) . .
O8 Bi14 O26 155.2(3) 3_665 .
O4 Bi15 O18 88.7(2) . .
O4 Bi15 O21 87.1(3) . .
O18 Bi15 O21 67.2(3) . .
O4 Bi15 O17 82.3(2) . .
O18 Bi15 O17 66.0(3) . .
O21 Bi15 O17 132.1(3) . .
O4 Bi15 O12 78.6(2) . .
O18 Bi15 O12 130.7(2) . .
O21 Bi15 O12 64.8(2) . .
O17 Bi15 O12 153.8(2) . .
O4 Bi15 Bi18 100.87(18) . .
O18 Bi15 Bi18 35.84(19) . .
O21 Bi15 Bi18 35.93(18) . .
O17 Bi15 Bi18 101.02(16) . .
O12 Bi15 Bi18 100.06(16) . .
O4 Bi15 Bi16 95.32(18) . .
O18 Bi15 Bi16 34.46(19) . .
O21 Bi15 Bi16 101.32(18) . .
O17 Bi15 Bi16 34.53(16) . .
O12 Bi15 Bi16 164.83(16) . .
Bi18 Bi15 Bi16 67.197(12) . .
O4 Bi15 Bi19 92.27(19) . .
O18 Bi15 Bi19 99.41(19) . .
O21 Bi15 Bi19 32.52(19) . .
O17 Bi15 Bi19 164.36(17) . .
O12 Bi15 Bi19 35.31(16) . .
Bi18 Bi15 Bi19 65.491(12) . .
Bi16 Bi15 Bi19 132.673(15) . .
O17 Bi16 O19 88.1(3) . .
O17 Bi16 O18 73.4(3) . .
O19 Bi16 O18 84.5(3) . .
O17 Bi16 O42 81.1(3) . .
O19 Bi16 O42 79.8(3) . .
O18 Bi16 O42 150.3(3) . .
O17 Bi16 O36 156.4(3) . .
O19 Bi16 O36 74.6(3) . .
O18 Bi16 O36 88.8(3) . .
O42 Bi16 O36 110.8(3) . .
O17 Bi16 Bi15 40.26(19) . .
O19 Bi16 Bi15 97.56(18) . .
O18 Bi16 Bi15 36.6(2) . .
O42 Bi16 Bi15 121.2(2) . .
O36 Bi16 Bi15 125.2(2) . .
O100 Bi17 O20 84.2(3) 3_665 .
O100 Bi17 O19 77.8(4) 3_665 .
O20 Bi17 O19 83.1(3) . .
O100 Bi17 O27 78.5(5) 3_665 .
O20 Bi17 O27 80.3(3) . .
O19 Bi17 O27 152.2(3) . .
O100 Bi17 O39 93.1(4) 3_665 .
O20 Bi17 O39 161.1(3) . .
O19 Bi17 O39 78.1(3) . .
O27 Bi17 O39 117.6(3) . .
O100 Bi17 Bi20 47.1(4) 3_665 3_665
O20 Bi17 Bi20 99.06(18) . 3_665
O19 Bi17 Bi20 37.01(18) . 3_665
O27 Bi17 Bi20 125.0(3) . 3_665
O39 Bi17 Bi20 66.3(2) . 3_665
O5 Bi18 O21 84.3(3) . .
O5 Bi18 O18 87.8(3) . .
O21 Bi18 O18 72.7(3) . .
O5 Bi18 O38 75.0(3) . .
O21 Bi18 O38 155.1(3) . .
O18 Bi18 O38 92.5(3) . .
O5 Bi18 Bi15 99.9(2) . .
O21 Bi18 Bi15 39.2(2) . .
O18 Bi18 Bi15 38.6(2) . .
O38 Bi18 Bi15 131.0(2) . .
O21 Bi19 O12 76.8(3) . .
O21 Bi19 O11 86.1(3) . .
O12 Bi19 O11 86.8(3) . .
O21 Bi19 O28 78.1(4) . .
O12 Bi19 O28 78.8(4) . .
O11 Bi19 O28 160.7(4) . .
O21 Bi19 O48 148.3(3) . .
O12 Bi19 O48 71.5(3) . .
O11 Bi19 O48 93.1(3) . .
O28 Bi19 O48 94.5(3) . .
O21 Bi19 Bi15 36.0(2) . .
O12 Bi19 Bi15 44.53(19) . .
O11 Bi19 Bi15 98.61(19) . .
O28 Bi19 Bi15 62.1(4) . .
O48 Bi19 Bi15 113.50(17) . .
Bi8 Bi20 O3 84.2(2) . .
Bi8 Bi20 O10 81.3(2) . .
O3 Bi20 O10 85.6(3) . .
Bi8 Bi20 O19 143.2(2) . 3_665
O3 Bi20 O19 82.6(2) . 3_665
O10 Bi20 O19 131.4(3) . 3_665
Bi8 Bi20 O40 107.2(2) . 3_665
O3 Bi20 O40 153.0(3) . 3_665
O10 Bi20 O40 72.4(3) . 3_665
O19 Bi20 O40 100.0(3) 3_665 3_665
Bi8 Bi20 O100 148.1(2) . .
O3 Bi20 O100 86.6(3) . .
O10 Bi20 O100 67.6(2) . .
O19 Bi20 O100 64.8(2) 3_665 .
O40 Bi20 O100 70.7(3) 3_665 .
Bi8 Bi20 Bi10 115.45(10) . .
O3 Bi20 Bi10 100.70(19) . .
O10 Bi20 Bi10 36.29(17) . .
O19 Bi20 Bi10 100.74(18) 3_665 .
O40 Bi20 Bi10 52.28(19) 3_665 .
O100 Bi20 Bi10 37.22(17) . .
Bi8 Bi20 Bi3 118.92(10) . 3_665
O3 Bi20 Bi3 37.40(18) . 3_665
O10 Bi20 Bi3 103.60(18) . 3_665
O19 Bi20 Bi3 46.54(17) 3_665 3_665
O40 Bi20 Bi3 132.73(19) 3_665 3_665
O100 Bi20 Bi3 64.89(18) . 3_665
Bi10 Bi20 Bi3 96.14(3) . 3_665
Bi8 Bi20 Bi17 176.89(10) . 3_665
O3 Bi20 Bi17 97.38(19) . 3_665
O10 Bi20 Bi17 101.46(18) . 3_665
O19 Bi20 Bi17 34.93(17) 3_665 3_665
O40 Bi20 Bi17 72.55(19) 3_665 3_665
O100 Bi20 Bi17 34.89(17) . 3_665
Bi10 Bi20 Bi17 66.97(2) . 3_665
Bi3 Bi20 Bi17 61.97(2) 3_665 3_665
O30 S1 O32 111.2(7) . .
O30 S1 O31 109.8(5) . .
O32 S1 O31 110.6(6) . .
O30 S1 C1 109.9(6) . .
O32 S1 C1 108.6(6) . .
O31 S1 C1 106.6(5) . .
O35 S2 O34 113.5(11) . .
O35 S2 O33 109.0(11) . .
O34 S2 O33 109.0(7) . .
O35 S2 C11 109.2(8) . .
O34 S2 C11 107.2(7) . .
O33 S2 C11 108.8(7) . .
O37 S3 O36 111.6(5) . .
O37 S3 O38 110.5(5) . .
O36 S3 O38 110.0(5) . .
O37 S3 C21 109.8(5) . .
O36 S3 C21 107.7(5) . .
O38 S3 C21 107.1(5) . .
O41 S4 O40 109.8(5) . .
O41 S4 O39 111.8(6) . .
O40 S4 O39 111.4(6) . .
O41 S4 C31 108.7(5) . .
O40 S4 C31 106.7(6) . .
O39 S4 C31 108.3(5) . .
O42 S5 O44 111.3(5) . .
O42 S5 O43 109.1(5) . .
O44 S5 O43 111.8(5) . .
O42 S5 C41 107.4(5) . .
O44 S5 C41 108.1(5) . .
O43 S5 C41 109.0(5) . .
O47 S6 O45 110.9(7) . .
O47 S6 O46 113.7(9) . .
O45 S6 O46 108.9(6) . .
O47 S6 C51 107.3(6) . .
O45 S6 C51 110.6(6) . .
O46 S6 C51 105.3(7) . .
O50 S7 O49 112.6(5) . .
O50 S7 O48 110.5(5) . .
O49 S7 O48 109.9(5) . .
O50 S7 C61 107.3(5) . .
O49 S7 C61 108.8(5) . .
O48 S7 C61 107.6(6) . .
O53 S8 O51 112.5(5) . .
O53 S8 O52 109.9(5) . .
O51 S8 O52 111.0(5) . .
O53 S8 C71 107.6(5) . .
O51 S8 C71 108.3(5) . .
O52 S8 C71 107.3(5) . .
O55 S9 O56 111.8(14) . .
O55 S9 O54 110.0(14) . .
O56 S9 O54 111.4(14) . .
O55 S9 C81 109.5(14) . .
O56 S9 C81 109.0(13) . .
O54 S9 C81 105.0(14) . .
O55' S9' O54' 111.1(15) . .
O55' S9' O56' 116.5(19) . .
O54' S9' O56' 109.5(15) . .
O55' S9' C81' 106.1(13) . .
O54' S9' C81' 102.0(12) . .
O56' S9' C81' 110.5(15) . .
O57 S10 O58 105.6(16) . .
O57 S10 O59 111.9(14) . .
O58 S10 O59 112.5(13) . .
O57 S10 C91 107.0(14) . .
O58 S10 C91 107.8(13) . .
O59 S10 C91 111.6(10) . .
O59' S10' O58' 115.0(15) . .
O59' S10' O57' 109(2) . .
O58' S10' O57' 110.7(16) . .
O59' S10' C91' 113.2(16) . .
O58' S10' C91' 102.2(14) . .
O57' S10' C91' 106.8(15) . .
O60 S11 O62 111(10) . .
O60 S11 O61 111(10) . .
O62 S11 O61 110(10) . .
O60 S11 C101 101(10) . .
O62 S11 C101 117(10) . .
O61 S11 C101 105(10) . .
O60 S11' O62 111(10) . .
O60 S11' O61 111(10) . .
O62 S11' O61 110(10) . .
O60 S11' C111 117(10) . .
O62 S11' C111 100(10) . .
O61 S11' C111 107(10) . .
O63 S12 O65 113.5(15) . .
O63 S12 O64 113.7(18) . .
O65 S12 O64 104.3(12) . .
O63 S12 C121 123.3(17) . .
O65 S12 C121 106.4(8) . .
O64 S12 C121 92.4(11) . .
O64' S12' O65 117.6(17) . .
O64' S12' O63' 106.5(19) . .
O65 S12' O63' 106.2(15) . .
O64' S12' C131 120.4(18) . .
O65 S12' C131 116.4(18) . .
O63' S12' C131 80.4(16) . .
Bi2 O1 Bi2 180.00(2) 3_665 .
Bi2 O1 Bi3 89.314(14) 3_665 .
Bi2 O1 Bi3 90.686(14) . .
Bi2 O1 Bi3 90.686(14) 3_665 3_665
Bi2 O1 Bi3 89.314(14) . 3_665
Bi3 O1 Bi3 180.00(3) . 3_665
Bi2 O1 Bi1 88.560(14) 3_665 3_665
Bi2 O1 Bi1 91.440(14) . 3_665
Bi3 O1 Bi1 88.645(14) . 3_665
Bi3 O1 Bi1 91.356(14) 3_665 3_665
Bi2 O1 Bi1 91.440(14) 3_665 .
Bi2 O1 Bi1 88.560(14) . .
Bi3 O1 Bi1 91.355(14) . .
Bi3 O1 Bi1 88.644(14) 3_665 .
Bi1 O1 Bi1 180.000(19) 3_665 .
Bi4 O2 Bi2 123.4(3) . .
Bi4 O2 Bi1 114.1(3) . .
Bi2 O2 Bi1 99.5(2) . .
Bi4 O2 Bi3 119.5(3) . .
Bi2 O2 Bi3 98.5(2) . .
Bi1 O2 Bi3 97.0(2) . .
Bi20 O3 Bi8 19.44(6) . .
Bi20 O3 Bi3 109.3(3) . 3_665
Bi8 O3 Bi3 127.2(3) . 3_665
Bi20 O3 Bi1 127.3(3) . .
Bi8 O3 Bi1 110.9(3) . .
Bi3 O3 Bi1 102.3(3) 3_665 .
Bi20 O3 Bi2 116.9(3) . .
Bi8 O3 Bi2 115.4(3) . .
Bi3 O3 Bi2 98.3(2) 3_665 .
Bi1 O3 Bi2 98.3(2) . .
Bi15 O4 Bi2 120.5(3) . .
Bi15 O4 Bi1 120.3(3) . 3_665
Bi2 O4 Bi1 104.2(2) . 3_665
Bi15 O4 Bi3 112.3(3) . .
Bi2 O4 Bi3 98.3(2) . .
Bi1 O4 Bi3 96.8(2) 3_665 .
Bi18 O5 Bi5 125.9(3) . .
Bi18 O5 Bi4 127.9(3) . .
Bi5 O5 Bi4 102.9(3) . .
Bi5 O6 Bi6 131.5(3) . .
Bi5 O6 Bi4 112.6(3) . .
Bi6 O6 Bi4 108.9(3) . .
Bi6 O7 Bi7 129.3(4) . .
Bi6 O7 Bi4 101.6(3) . .
Bi7 O7 Bi4 116.4(3) . .
Bi7 O8 Bi14 127.4(4) . 3_665
Bi7 O8 Bi8 96.1(3) . .
Bi14 O8 Bi8 123.7(3) 3_665 .
Bi7 O8 Bi1 109.2(3) . .
Bi14 O8 Bi1 100.6(3) 3_665 .
Bi8 O8 Bi1 95.2(3) . .
Bi7 O9 Bi9 136.6(5) . .
Bi7 O9 Bi8 96.5(5) . .
Bi9 O9 Bi8 103.8(5) . .
Bi10 O10 Bi9 127.1(3) . .
Bi10 O10 Bi20 103.8(3) . .
Bi9 O10 Bi20 123.2(3) . .
Bi10 O10 Bi8 120.7(3) . .
Bi9 O10 Bi8 105.1(3) . .
Bi20 O10 Bi8 18.13(6) . .
Bi9 O11 Bi19 127.2(3) . .
Bi9 O11 Bi2 110.5(3) . .
Bi19 O11 Bi2 106.0(3) . .
Bi12 O12 Bi19 123.3(3) . .
Bi12 O12 Bi15 128.8(3) . .
Bi19 O12 Bi15 100.2(3) . .
Bi10 O13 Bi12 131.8(3) . .
Bi10 O13 Bi11 113.8(3) . .
Bi12 O13 Bi11 103.6(3) . .
Bi13 O14 Bi12 133.1(3) . .
Bi13 O14 Bi11 113.3(3) . .
Bi12 O14 Bi11 106.9(3) . .
Bi6 O15 Bi13 124.2(3) 3_665 .
Bi6 O15 Bi11 129.2(3) 3_665 .
Bi13 O15 Bi11 100.1(3) . .
Bi14 O16 Bi13 127.4(3) . .
Bi14 O16 Bi1 104.3(3) . 3_665
Bi13 O16 Bi1 110.0(3) . 3_665
Bi14 O17 Bi16 131.6(3) . .
Bi14 O17 Bi15 110.5(3) . .
Bi16 O17 Bi15 105.2(3) . .
Bi18 O18 Bi16 133.3(3) . .
Bi18 O18 Bi15 105.6(3) . .
Bi16 O18 Bi15 109.0(3) . .
Bi16 O19 Bi17 123.2(3) . .
Bi16 O19 Bi20 114.8(3) . 3_665
Bi17 O19 Bi20 108.1(3) . 3_665
Bi16 O19 Bi3 110.9(3) . .
Bi17 O19 Bi3 101.2(3) . .
Bi20 O19 Bi3 93.9(2) 3_665 .
Bi5 O20 Bi17 125.3(3) . .
Bi5 O20 Bi3 114.0(3) . .
Bi17 O20 Bi3 103.9(3) . .
Bi19 O21 Bi18 132.1(4) . .
Bi19 O21 Bi15 111.4(3) . .
Bi18 O21 Bi15 104.9(3) . .
Bi10 O100 Bi17 138.3(4) . 3_665
Bi10 O100 Bi20 91.5(4) . .
Bi17 O100 Bi20 98.0(5) 3_665 .
Bi11 O22 Bi3 121.5(3) . 3_665
Bi11 O22 Bi2 117.4(3) . .
Bi3 O22 Bi2 99.3(3) 3_665 .
Bi11 O22 Bi1 117.4(3) . 3_665
Bi3 O22 Bi1 101.5(3) 3_665 3_665
Bi2 O22 Bi1 95.0(2) . 3_665
Bi7 O29 Bi8 81.5(3) . .
S3 O36 Bi16 143.5(5) . .
S3 O38 Bi18 140.4(6) . .
S4 O39 Bi17 103.3(4) . .
S4 O40 Bi20 120.2(5) . 3_665
S5 O42 Bi16 109.7(5) . .
S6 O45 Bi13 148.9(6) . .
S7 O48 Bi12 144.2(5) . .
S7 O48 Bi19 106.1(4) . .
Bi12 O48 Bi19 89.2(2) . .
S7 O49 Bi10 139.4(5) . .
S8 O51 Bi7 136.8(5) . .
S8 O52 Bi6 143.8(5) . .
S9 O54 Bi5 150.4(14) . .
S9 O54 Bi6 112.4(11) . .
Bi5 O54 Bi6 91.5(6) . .
S9' O54' Bi5 137.6(11) . .
S9' O54' Bi6 127.2(12) . .
Bi5 O54' Bi6 92.9(6) . .
S11' O60 S11 0(10) . .
S11' O61 S11 0(10) . .
S11' O62 S11 0(10) . .
S12' O65 S12 5.1(10) . .
C6 C1 C2 120.4(12) . .
C6 C1 S1 117.7(10) . .
C2 C1 S1 121.9(11) . .
C3 C2 C1 118.0(13) . .
C3 C2 C7 117.0(13) . .
C1 C2 C7 124.9(13) . .
C4 C3 C2 120.6(14) . .
C5 C4 C3 119.4(15) . .
C5 C4 C8 122.4(18) . .
C3 C4 C8 118.1(16) . .
C6 C5 C4 121.7(15) . .
C5 C6 C1 119.2(13) . .
C5 C6 C9 118.7(13) . .
C1 C6 C9 121.9(12) . .
C12 C11 C16 121.9(13) . .
C12 C11 S2 119.0(11) . .
C16 C11 S2 118.9(10) . .
C11 C12 C13 117.3(16) . .
C11 C12 C17 124.7(15) . .
C13 C12 C17 117.9(17) . .
C14 C13 C12 122.0(16) . .
C15 C14 C13 119.6(13) . .
C15 C14 C18 119.0(15) . .
C13 C14 C18 121.4(15) . .
C14 C15 C16 121.0(15) . .
C15 C16 C11 118.0(14) . .
C15 C16 C19 116.2(17) . .
C11 C16 C19 125.5(16) . .
C26 C21 C22 121.6(10) . .
C26 C21 S3 116.3(9) . .
C22 C21 S3 122.0(9) . .
C23 C22 C21 117.9(12) . .
C23 C22 C27 116.7(13) . .
C21 C22 C27 125.4(11) . .
C24 C23 C22 121.0(15) . .
C25 C24 C23 119.1(13) . .
C25 C24 C28 119.5(17) . .
C23 C24 C28 121.4(17) . .
C24 C25 C26 122.4(13) . .
C25 C26 C21 118.0(12) . .
C25 C26 C29 118.4(13) . .
C21 C26 C29 123.7(12) . .
C32 C31 C36 121.0(11) . .
C32 C31 S4 117.7(9) . .
C36 C31 S4 121.3(10) . .
C31 C32 C33 118.2(11) . .
C31 C32 C37 124.0(11) . .
C33 C32 C37 117.8(12) . .
C34 C33 C32 123.7(13) . .
C33 C34 C35 116.2(11) . .
C33 C34 C38 122.3(13) . .
C35 C34 C38 121.5(12) . .
C34 C35 C36 124.8(12) . .
C35 C36 C31 116.1(12) . .
C35 C36 C39 118.6(11) . .
C31 C36 C39 125.3(11) . .
C46 C41 C42 123.1(11) . .
C46 C41 S5 120.8(10) . .
C42 C41 S5 116.1(9) . .
C43 C42 C41 115.6(12) . .
C43 C42 C47 119.0(13) . .
C41 C42 C47 125.5(11) . .
C44 C43 C42 122.8(14) . .
C45 C44 C43 118.8(13) . .
C45 C44 C48 123.1(15) . .
C43 C44 C48 118.1(15) . .
C44 C45 C46 123.5(14) . .
C41 C46 C45 116.1(13) . .
C41 C46 C49 125.7(12) . .
C45 C46 C49 118.2(13) . .
C56 C51 C52 120.3(12) . .
C56 C51 S6 119.3(10) . .
C52 C51 S6 120.4(9) . .
C53 C52 C51 117.2(13) . .
C53 C52 C57 119.0(15) . .
C51 C52 C57 123.7(13) . .
C54 C53 C52 123.6(16) . .
C53 C54 C55 117.7(13) . .
C53 C54 C58 120.1(15) . .
C55 C54 C58 122.0(12) . .
C54 C55 C56 121.7(11) . .
C51 C56 C55 119.2(12) . .
C51 C56 C59 123.3(12) . .
C55 C56 C59 117.6(11) . .
C62 C61 C66 121.5(13) . .
C62 C61 S7 120.8(11) . .
C66 C61 S7 117.6(10) . .
C63 C62 C61 117.0(17) . .
C63 C62 C67 120.3(17) . .
C61 C62 C67 122.6(15) . .
C62 C63 C64 122.6(18) . .
C65 C64 C63 119.0(15) . .
C65 C64 C68 123(2) . .
C63 C64 C68 118(2) . .
C64 C65 C66 122.2(17) . .
C65 C66 C61 117.5(15) . .
C65 C66 C69 116.8(14) . .
C61 C66 C69 125.6(12) . .
C76 C71 C72 122.7(12) . .
C76 C71 S8 121.9(10) . .
C72 C71 S8 115.2(9) . .
C73 C72 C71 116.5(13) . .
C73 C72 C77 119.1(13) . .
C71 C72 C77 124.4(12) . .
C74 C73 C72 123.1(14) . .
C73 C74 C75 119.4(12) . .
C73 C74 C78 120.7(14) . .
C75 C74 C78 119.8(14) . .
C74 C75 C76 120.8(13) . .
C71 C76 C75 117.4(13) . .
C71 C76 C79 127.5(12) . .
C75 C76 C79 115.0(12) . .
C82 C81 C86 120.0 . .
C82 C81 S9 117.8(14) . .
C86 C81 S9 122.1(14) . .
C81 C82 C83 120.0 . .
C81 C82 C87 120.5(6) . .
C83 C82 C87 119.4(6) . .
C84 C83 C82 120.0 . .
C85 C84 C83 120.0 . .
C85 C84 C88 120.2(6) . .
C83 C84 C88 119.8(6) . .
C84 C85 C86 120.0 . .
C85 C86 C81 120.0 . .
C85 C86 C89 119.7(6) . .
C81 C86 C89 120.2(6) . .
C82' C81' C86' 120.0 . .
C82' C81' S9' 120.9(12) . .
C86' C81' S9' 118.3(12) . .
C83' C82' C81' 120.0 . .
C83' C82' C87' 119.4(6) . .
C81' C82' C87' 120.6(6) . .
C82' C83' C84' 120.0 . .
C83' C84' C85' 120.0 . .
C83' C84' C88' 119.9(6) . .
C85' C84' C88' 120.0(6) . .
C84' C85' C86' 120.0 . .
C85' C86' C81' 120.0 . .
C85' C86' C89' 119.6(6) . .
C81' C86' C89' 120.4(6) . .
C92 C91 C96 120.0 . .
C92 C91 S10 117.4(10) . .
C96 C91 S10 122.0(10) . .
C93 C92 C91 120.0 . .
C93 C92 C97 119.4(6) . .
C91 C92 C97 120.5(6) . .
C92 C93 C94 120.0 . .
C95 C94 C93 120.0 . .
C95 C94 C98 120.2(6) . .
C93 C94 C98 119.8(6) . .
C96 C95 C94 120.0 . .
C95 C96 C91 120.0 . .
C95 C96 C99 119.6(6) . .
C91 C96 C99 120.3(6) . .
C92' C91' C96' 120.0 . .
C92' C91' S10' 120.5(13) . .
C96' C91' S10' 119.2(13) . .
C91' C92' C93' 120.0 . .
C91' C92' C97' 120.0(6) . .
C93' C92' C97' 119.8(6) . .
C92' C93' C94' 120.0 . .
C95' C94' C93' 120.0 . .
C95' C94' C98' 119.7(6) . .
C93' C94' C98' 120.2(6) . .
C94' C95' C96' 120.0 . .
C95' C96' C91' 120.0 . .
C95' C96' C99' 119.7(6) . .
C91' C96' C99' 120.2(6) . .
C106 C101 C102 119.5(19) . .
C106 C101 S11 125(9) . .
C102 C101 S11 116(9) . .
C103 C102 C101 118.1(18) . .
C103 C102 C107 119.1(19) . .
C101 C102 C107 122.8(18) . .
C102 C103 C104 123(2) . .
C103 C104 C105 119(3) . .
C103 C104 C108 122(2) . .
C105 C104 C108 119(3) . .
C106 C105 C104 119(3) . .
C101 C106 C105 122(2) . .
C101 C106 C109 123(3) . .
C105 C106 C109 115(3) . .
C116 C111 C112 119.7(19) . .
C116 C111 S11' 121(9) . .
C112 C111 S11' 119(9) . .
C113 C112 C111 118.0(18) . .
C113 C112 C117 119.4(19) . .
C111 C112 C117 122.6(18) . .
C112 C113 C114 123(2) . .
C113 C114 C115 119(3) . .
C113 C114 C118 122(2) . .
C115 C114 C118 119(3) . .
C116 C115 C114 119(3) . .
C111 C116 C115 122(2) . .
C111 C116 C119 123(3) . .
C115 C116 C119 115(3) . .
C122 C121 C126 117.1(19) . .
C122 C121 S12 122.6(13) . .
C126 C121 S12 120.4(14) . .
C121 C122 C123 121.9(16) . .
C121 C122 C127 122.5(17) . .
C123 C122 C127 115.2(17) . .
C124 C123 C122 118(2) . .
C123 C124 C125 121(2) . .
C123 C124 C128 120(2) . .
C125 C124 C128 119(3) . .
C126 C125 C124 121(4) . .
C125 C126 C121 122(2) . .
C125 C126 C129 122(3) . .
C121 C126 C129 116(2) . .
C132 C131 C136 120.0 . .
C132 C131 S12' 119.7(18) . .
C136 C131 S12' 116.8(18) . .
C133 C132 C131 120.0 . .
C133 C132 C137 119.8(6) . .
C131 C132 C137 119.9(6) . .
C132 C133 C134 120.0 . .
C135 C134 C133 120.0 . .
C135 C134 C138 120.1(6) . .
C133 C134 C138 119.9(6) . .
C136 C135 C134 120.0 . .
C135 C136 C131 120.0 . .
C135 C136 C139 119.9(6) . .
C131 C136 C139 120.0(6) . .
C152 C151 C156 120.0 . .
C152 C151 C157 122.1 . .
C156 C151 C157 117.2 . .
C151 C152 C153 120.0 . .
C154 C153 C152 120.0 . .
C154 C153 C158 120.6 . .
C152 C153 C158 118.7 . .
C155 C154 C153 120.0 . .
C154 C155 C156 120.0 . .
C155 C156 C151 120.0 . .

loop_
_geom_bond_atom_site_label_1
_geom_bond_atom_site_label_2
_geom_bond_distance
_geom_bond_site_symmetry_2
Bi1 O3 2.369(7) .
Bi1 O4 2.399(7) 3_665
Bi1 O2 2.477(7) .
Bi1 O22 2.579(8) 3_665
Bi1 O16 2.624(7) 3_665
Bi1 O1 2.6569(7) .
Bi1 O8 2.668(8) .
Bi1 Bi2 3.6266(7) .
Bi1 Bi3 3.6651(8) 3_665
Bi2 O2 2.272(7) .
Bi2 O4 2.313(7) .
Bi2 O3 2.424(6) .
Bi2 O22 2.464(7) .
Bi2 O1 2.5360(5) .
Bi2 O11 2.627(7) .
Bi3 O22 2.260(7) 3_665
Bi3 O3 2.336(7) 3_665
Bi3 O4 2.503(6) .
Bi3 O2 2.535(7) .
Bi3 O1 2.5883(6) .
Bi3 O20 2.595(7) .
Bi3 O19 2.641(7) .
Bi4 O2 2.083(6) .
Bi4 O6 2.182(7) .
Bi4 O7 2.389(8) .
Bi4 O5 2.422(7) .
Bi5 O6 2.114(7) .
Bi5 O5 2.144(7) .
Bi5 O20 2.157(7) .
Bi5 O54 2.67(2) .
Bi5 O54' 2.67(2) .
Bi5 O23 2.681(9) .
Bi6 O15 2.122(7) 3_665
Bi6 O6 2.146(7) .
Bi6 O7 2.153(7) .
Bi6 O52 2.647(8) .
Bi6 O54' 2.69(2) .
Bi6 O54 2.76(2) .
Bi7 O9 2.083(9) .
Bi7 O8 2.158(8) .
Bi7 O7 2.192(7) .
Bi7 O29 2.542(9) .
Bi7 O51 2.729(8) .
Bi8 O3 2.164(6) .
Bi8 O10 2.300(7) .
Bi8 O8 2.382(8) .
Bi8 O9 2.434(13) .
Bi8 O29 2.631(11) .
Bi9 O9 2.135(9) .
Bi9 O11 2.157(7) .
Bi9 O10 2.235(7) .
Bi9 O24 2.534(10) .
Bi10 O100 2.100(8) .
Bi10 O10 2.116(7) .
Bi10 O13 2.154(7) .
Bi10 O49 2.709(8) .
Bi11 O22 2.086(7) .
Bi11 O14 2.236(6) .
Bi11 O13 2.320(7) .
Bi11 O15 2.568(7) .
Bi12 O12 2.120(7) .
Bi12 O14 2.143(7) .
Bi12 O13 2.155(6) .
Bi12 O48 2.593(8) .
Bi13 O14 2.099(7) .
Bi13 O16 2.143(7) .
Bi13 O15 2.144(7) .
Bi13 O25 2.681(9) .
Bi13 O45 2.730(9) .
Bi14 O17 2.101(7) .
Bi14 O16 2.127(7) .
Bi14 O8 2.210(7) 3_665
Bi14 O26 2.608(9) .
Bi15 O4 2.082(6) .
Bi15 O18 2.286(7) .
Bi15 O21 2.307(8) .
Bi15 O17 2.429(7) .
Bi15 O12 2.600(7) .
Bi16 O17 2.131(7) .
Bi16 O19 2.137(7) .
Bi16 O18 2.170(7) .
Bi16 O42 2.627(9) .
Bi16 O36 2.662(8) .
Bi17 O100 2.115(8) 3_665
Bi17 O20 2.161(7) .
Bi17 O19 2.206(7) .
Bi17 O27 2.649(10) .
Bi17 O39 2.671(8) .
Bi18 O5 2.131(7) .
Bi18 O21 2.143(7) .
Bi18 O18 2.145(7) .
Bi18 O38 2.601(8) .
Bi19 O21 2.108(7) .
Bi19 O12 2.143(7) .
Bi19 O11 2.161(7) .
Bi19 O28 2.655(11) .
Bi19 O48 2.748(8) .
Bi20 O3 2.114(6) .
Bi20 O10 2.295(7) .
Bi20 O19 2.319(7) 3_665
Bi20 O40 2.674(9) 3_665
Bi20 O100 2.711(15) .
S1 O30 1.447(10) .
S1 O32 1.471(10) .
S1 O31 1.483(8) .
S1 C1 1.770(12) .
S2 O35 1.402(14) .
S2 O34 1.437(13) .
S2 O33 1.467(13) .
S2 C11 1.785(12) .
S3 O37 1.459(9) .
S3 O36 1.461(9) .
S3 O38 1.471(9) .
S3 C21 1.782(10) .
S4 O41 1.446(9) .
S4 O40 1.463(9) .
S4 O39 1.469(10) .
S4 C31 1.776(12) .
S5 O42 1.443(8) .
S5 O44 1.458(9) .
S5 O43 1.465(9) .
S5 C41 1.781(10) .
S6 O47 1.449(11) .
S6 O45 1.462(9) .
S6 O46 1.478(12) .
S6 C51 1.781(12) .
S7 O50 1.447(9) .
S7 O49 1.449(8) .
S7 O48 1.459(9) .
S7 C61 1.774(13) .
S8 O53 1.451(9) .
S8 O51 1.459(9) .
S8 O52 1.474(8) .
S8 C71 1.782(12) .
S9 O55 1.45(2) .
S9 O56 1.454(16) .
S9 O54 1.46(2) .
S9 C81 1.79(2) .
S9' O55' 1.44(3) .
S9' O54' 1.48(2) .
S9' O56' 1.53(2) .
S9' C81' 1.88(2) .
S10 O57 1.37(3) .
S10 O58 1.45(2) .
S10 O59 1.49(2) .
S10 C91 1.725(19) .
S10' O59' 1.38(3) .
S10' O58' 1.47(2) .
S10' O57' 1.63(4) .
S10' C91' 1.82(2) .
S11 O60 1.4(2) .
S11 O62 1.5(3) .
S11 O61 1.5(3) .
S11 C101 1.8(2) .
S11' O60 1.4(2) .
S11' O62 1.5(3) .
S11' O61 1.5(3) .
S11' C111 1.8(2) .
S12 O63 1.32(3) .
S12 O65 1.500(12) .
S12 O64 1.53(3) .
S12 C121 1.75(2) .
S12' O64' 1.40(3) .
S12' O65 1.46(2) .
S12' O63' 1.58(3) .
S12' C131 1.79(4) .
O1 Bi2 2.5360(5) 3_665
O1 Bi3 2.5883(6) 3_665
O1 Bi1 2.6569(7) 3_665
O3 Bi3 2.336(7) 3_665
O4 Bi1 2.399(7) 3_665
O8 Bi14 2.210(7) 3_665
O15 Bi6 2.122(7) 3_665
O16 Bi1 2.624(7) 3_665
O19 Bi20 2.319(7) 3_665
O100 Bi17 2.115(8) 3_665
O22 Bi3 2.260(7) 3_665
O22 Bi1 2.579(8) 3_665
O40 Bi20 2.674(9) 3_665
C1 C6 1.408(19) .
C1 C2 1.416(18) .
C2 C3 1.41(2) .
C2 C7 1.52(2) .
C3 C4 1.39(2) .
C4 C5 1.38(2) .
C4 C8 1.53(2) .
C5 C6 1.37(2) .
C6 C9 1.55(2) .
C11 C12 1.37(2) .
C11 C16 1.40(2) .
C12 C13 1.38(2) .
C12 C17 1.52(3) .
C13 C14 1.38(2) .
C14 C15 1.35(2) .
C14 C18 1.517(19) .
C15 C16 1.39(2) .
C16 C19 1.51(3) .
C21 C26 1.401(17) .
C21 C22 1.408(18) .
C22 C23 1.406(18) .
C22 C27 1.517(19) .
C23 C24 1.40(2) .
C24 C25 1.37(2) .
C24 C28 1.50(2) .
C25 C26 1.395(18) .
C26 C29 1.543(19) .
C31 C32 1.387(18) .
C31 C36 1.428(17) .
C32 C33 1.406(16) .
C32 C37 1.517(17) .
C33 C34 1.363(18) .
C34 C35 1.389(19) .
C34 C38 1.510(17) .
C35 C36 1.395(16) .
C36 C39 1.489(19) .
C41 C46 1.400(18) .
C41 C42 1.424(18) .
C42 C43 1.406(16) .
C42 C47 1.467(19) .
C43 C44 1.38(2) .
C44 C45 1.36(2) .
C44 C48 1.53(2) .
C45 C46 1.405(19) .
C46 C49 1.46(2) .
C51 C56 1.380(16) .
C51 C52 1.44(2) .
C52 C53 1.38(2) .
C52 C57 1.51(2) .
C53 C54 1.376(19) .
C54 C55 1.39(2) .
C54 C58 1.532(19) .
C55 C56 1.400(17) .
C56 C59 1.525(19) .
C61 C62 1.403(19) .
C61 C66 1.432(18) .
C62 C63 1.39(2) .
C62 C67 1.48(3) .
C63 C64 1.39(3) .
C64 C65 1.37(3) .
C64 C68 1.54(2) .
C65 C66 1.383(19) .
C66 C69 1.51(2) .
C71 C76 1.371(17) .
C71 C72 1.421(17) .
C72 C73 1.406(18) .
C72 C77 1.495(19) .
C73 C74 1.34(2) .
C74 C75 1.40(2) .
C74 C78 1.518(19) .
C75 C76 1.430(18) .
C76 C79 1.541(19) .
C81 C82 1.3900 .
C81 C86 1.3900 .
C82 C83 1.3900 .
C82 C87 1.538(6) .
C83 C84 1.3900 .
C84 C85 1.3900 .
C84 C88 1.538(6) .
C85 C86 1.3900 .
C86 C89 1.541(6) .
C81' C82' 1.3900 .
C81' C86' 1.3900 .
C82' C83' 1.3900 .
C82' C87' 1.540(6) .
C83' C84' 1.3900 .
C84' C85' 1.3900 .
C84' C88' 1.537(6) .
C85' C86' 1.3900 .
C86' C89' 1.538(6) .
C91 C92 1.3900 .
C91 C96 1.3900 .
C92 C93 1.3900 .
C92 C97 1.542(6) .
C93 C94 1.3900 .
C94 C95 1.3900 .
C94 C98 1.537(6) .
C95 C96 1.3900 .
C96 C99 1.538(6) .
C91' C92' 1.3900 .
C91' C96' 1.3900 .
C92' C93' 1.3900 .
C92' C97' 1.538(6) .
C93' C94' 1.3900 .
C94' C95' 1.3900 .
C94' C98' 1.538(6) .
C95' C96' 1.3900 .
C96' C99' 1.539(6) .
C101 C106 1.37(3) .
C101 C102 1.42(2) .
C102 C103 1.37(3) .
C102 C107 1.53(3) .
C103 C104 1.37(3) .
C104 C105 1.41(4) .
C104 C108 1.53(4) .
C105 C106 1.38(4) .
C106 C109 1.548(10) .
C111 C116 1.36(3) .
C111 C112 1.42(2) .
C112 C113 1.37(3) .
C112 C117 1.53(3) .
C113 C114 1.37(3) .
C114 C115 1.41(4) .
C114 C118 1.52(4) .
C115 C116 1.38(4) .
C116 C119 1.547(13) .
C121 C122 1.34(2) .
C121 C126 1.44(4) .
C122 C123 1.44(3) .
C122 C127 1.549(10) .
C123 C124 1.37(3) .
C124 C125 1.38(4) .
C124 C128 1.553(10) .
C125 C126 1.34(4) .
C126 C129 1.549(10) .
C131 C132 1.3900 .
C131 C136 1.3900 .
C132 C133 1.3900 .
C132 C137 1.539(6) .
C133 C134 1.3900 .
C134 C135 1.3900 .
C134 C138 1.540(6) .
C135 C136 1.3900 .
C136 C139 1.538(6) .
C151 C152 1.3900 .
C151 C156 1.3900 .
C151 C157 1.4616 .
C152 C153 1.3900 .
C153 C154 1.3900 .
C153 C158 1.4823 .
C154 C155 1.3900 .
C155 C156 1.3900 .
